data_4348472
loop_
_publ_author_name
'Guillet, Jesse L.'
'Bhowmick, Indrani'
'Shores, Matthew P.'
'Daley, Christopher J. A.'
'Gembicky, Milan'
'Golen, James A.'
'Rheingold, Arnold L.'
'Doerrer, Linda H.'

_publ_section_title
;
 Thiocyanate-Ligated Heterobimetallic {PtM} Lantern Complexes Including a
 Ferromagnetically Coupled 1D Coordination Polymer.
;
_journal_issue 16
_journal_name_full 'Inorganic chemistry'
_journal_page_first 8099
_journal_page_last 8109
_journal_paper_doi 10.1021/acs.inorgchem.6b01182
_journal_volume 55
_journal_year 2016
_chemical_formula_moiety 'C9 H12 N Ni O4 Pt S5, C16 H32 Na O8, C3 H6 O'
_chemical_formula_sum 'C28 H50 N Na Ni O13 Pt S5'
_chemical_formula_weight 1045.78
_space_group_crystal_system orthorhombic
_space_group_IT_number 33
_space_group_name_Hall 'P 2c -2n'
_space_group_name_H-M_alt 'P n a 21'
_atom_sites_solution_hydrogens geom
_atom_sites_solution_primary dual
_audit_creation_date 2016-02-19
_audit_creation_method
;
Olex2 1.2
(compiled 2016.02.19 svn.r3266 for OlexSys, GUI svn.r5155)
;
_cell_angle_alpha 90
_cell_angle_beta 90
_cell_angle_gamma 90
_cell_formula_units_Z 12
_cell_length_a 14.4802(15)
_cell_length_b 30.199(3)
_cell_length_c 27.641(3)
_cell_measurement_reflns_used 9861
_cell_measurement_temperature 148(2)
_cell_measurement_theta_max 26.05
_cell_measurement_theta_min 2.71
_cell_volume 12087(2)
_computing_cell_refinement 'Bruker SAINT'
_computing_data_collection 'Bruker APEX2'
_computing_data_reduction 'Bruker SAINT'
_computing_molecular_graphics 'Olex2 (Dolomanov et al., 2009)'
_computing_publication_material 'Olex2 (Dolomanov et al., 2009)'
_computing_structure_refinement 'XL (Sheldrick, 2008)'
_computing_structure_solution 'XM (Sheldrick, 2008)'
_diffrn_ambient_temperature 148.15
_diffrn_measured_fraction_theta_full 0.997
_diffrn_measured_fraction_theta_max 0.994
_diffrn_measurement_device_type 'Bruker APEX-II CCD'
_diffrn_measurement_method '\f and \w scans'
_diffrn_radiation_type MoK\a
_diffrn_radiation_wavelength 0.71073
_diffrn_reflns_av_R_equivalents 0.0501
_diffrn_reflns_av_unetI/netI 0.0616
_diffrn_reflns_Laue_measured_fraction_full 0.997
_diffrn_reflns_Laue_measured_fraction_max 0.994
_diffrn_reflns_limit_h_max 17
_diffrn_reflns_limit_h_min -14
_diffrn_reflns_limit_k_max 37
_diffrn_reflns_limit_k_min -37
_diffrn_reflns_limit_l_max 34
_diffrn_reflns_limit_l_min -33
_diffrn_reflns_number 55845
_diffrn_reflns_point_group_measured_fraction_full 0.997
_diffrn_reflns_point_group_measured_fraction_max 0.995
_diffrn_reflns_theta_full 26.000
_diffrn_reflns_theta_max 26.139
_diffrn_reflns_theta_min 1.349
_diffrn_standards_number 0
_exptl_absorpt_coefficient_mu 4.263
_exptl_absorpt_correction_T_max 0.0193
_exptl_absorpt_correction_T_min 0.0043
_exptl_absorpt_correction_type multi-scan
_exptl_absorpt_process_details
;
SADABS-2012/1 (Bruker,2012) was used for absorption correction.
wR2(int) was 0.1106 before and 0.0636 after correction.
The Ratio of minimum to maximum transmission is 0.2228.
The \l/2 correction factor is 0.0015.
;
_exptl_crystal_colour green
_exptl_crystal_colour_primary green
_exptl_crystal_density_diffrn 1.724
_exptl_crystal_density_method 'not measured'
_exptl_crystal_description block
_exptl_crystal_F_000 6312
_exptl_crystal_size_max 0.24
_exptl_crystal_size_mid 0.24
_exptl_crystal_size_min 0.15
_refine_diff_density_max 1.157
_refine_diff_density_min -1.730
_refine_diff_density_rms 0.344
_refine_ls_abs_structure_details
;
 Refined as an inversion twin.
;
_refine_ls_abs_structure_Flack 0.504(13)
_refine_ls_extinction_method none
_refine_ls_goodness_of_fit_ref 1.126
_refine_ls_hydrogen_treatment constr
_refine_ls_matrix_type full
_refine_ls_number_parameters 1283
_refine_ls_number_reflns 22018
_refine_ls_number_restraints 98
_refine_ls_restrained_S_all 1.130
_refine_ls_R_factor_all 0.0689
_refine_ls_R_factor_gt 0.0489
_refine_ls_shift/su_max 0.074
_refine_ls_shift/su_mean 0.009
_refine_ls_structure_factor_coef Fsqd
_refine_ls_weighting_details 'w=1/[\s^2^(Fo^2^)+(0.0733P)^2^+7.3236P] where P=(Fo^2^+2Fc^2^)/3'
_refine_ls_weighting_scheme calc
_refine_ls_wR_factor_gt 0.1244
_refine_ls_wR_factor_ref 0.1508
_reflns_Friedel_coverage 0.958
_reflns_Friedel_fraction_full 0.997
_reflns_Friedel_fraction_max 0.995
_reflns_number_gt 17409
_reflns_number_total 22018
_reflns_threshold_expression 'I > 2\s(I)'
_cod_data_source_file ic6b01182_si_001.cif
_cod_data_source_block Compound_5_lhd400ni2
_cod_database_code 4348472
_shelx_space_group_comment
;
The symmetry employed for this shelxl refinement is uniquely defined
by the following loop, which should always be used as a source of
symmetry information in preference to the above space-group names.
They are only intended as comments.
;
_shelx_estimated_absorpt_t_max 0.567
_shelx_estimated_absorpt_t_min 0.428
_olex2_refinement_description
;
1. Twinned data refinement
 Scales: 0.496(13) 0.504(13)
2. Fixed Uiso
 At 1.2 times of:
  All C(H,H) groups
 At 1.5 times of:
  All C(H,H,H) groups
3. Restrained distances
 O29-C60 = O29-C67 = O30-C61 = O30-C62 = O31-C63 = O31-C64 = O32-C65 = O32-C66
 1.45 with sigma of 0.001
 O29'-C60' = O29'-C67' = O30'-C61' = O30'-C62' = O31'-C63' = O31'-C64'
 1.45 with sigma of 0.001
 O32'-C65' = O32'-C66'
 1.45 with sigma of 0.001
 C60-C61 = C62-C63 = C64-C65 = C66-C67
 1.52 with sigma of 0.001
 C60'-C61' = C62'-C63' = C64'-C65' = C66'-C67'
 1.52 with sigma of 0.001
 O33-C68 = O33-C75 = O34-C69 = O34-C70 = O35-C72 = O35-C71
 1.45 with sigma of 0.001
 O36-C73 = O36-C74
 1.45 with sigma of 0.01
 O33'-C68' = O33'-C75' = O34'-C70' = O34'-C69' = O35'-C72'
 1.45 with sigma of 0.001
 O35'-C72' = O36'-C74' = O36'-C73'
 1.45 with sigma of 0.001
 C68-C69 = C70-C71 = C72-C73 = C74-C75
 1.52 with sigma of 0.001
 C68'-C69' = C70'-C71' = C72'-C73' = C74'-C75'
 1.52 with sigma of 0.001
 Na3-C70'
 2.85 with sigma of 0.01
 C74'-O33' = C70'-O35'
 2 with sigma of 0.01
 C69'-O33'
 2.1 with sigma of 0.02
 C62'-O31'
 2 with sigma of 0.02
 S8-C16 = S9-C14 = S6-C10 = S7-C12
 1.75 with sigma of 0.02
 S8'-C16 = S9'-C14 = S6'-C10 = S7'-C12
 1.75 with sigma of 0.02
 S8-Pt2 = S9-Pt2 = S6-Pt2 = S7-Pt2 = S8'-Pt2 = S9'-Pt2 = S6'-Pt2 = S7'-Pt2
 2.3 with sigma of 0.02
 Ni2-O5 = Ni2-O5' = Ni2-O6 = Ni2-O6' = Ni2-O7 = Ni2-O7' = Ni2-O8 = Ni2-O8'
 2.08 with sigma of 0.02
 O5-C10 = O5'-C10 = O6-C12 = O6'-C12 = O7-C14 = O7'-C14 = O8-C16 = O8'-C16
 1.26 with sigma of 0.02
4. Uiso/Uaniso restraints and constraints
Uanis(C46) \\sim Ueq: with sigma of 0.005 and sigma for terminal atoms of 0.01
Uanis(S8) \\sim Ueq: with sigma of 0.002 and sigma for terminal atoms of 0.004
Uanis(O29) = Uanis(O29') = Uanis(O30) = Uanis(O30') = Uanis(O31) = Uanis(O31')
= Uanis(O32) = Uanis(O32')
Uanis(O33) = Uanis(O33') = Uanis(O34) = Uanis(O34') = Uanis(O35) = Uanis(O35')
= Uanis(O36) = Uanis(O36')
Uanis(C60) = Uanis(C60') = Uanis(C61) = Uanis(C61') = Uanis(C62) = Uanis(C62')
= Uanis(C63) = Uanis(C63') = Uanis(C64) = Uanis(C64') = Uanis(C65) =
Uanis(C65') = Uanis(C66) = Uanis(C66')
Uanis(C68) = Uanis(C68') = Uanis(C69) = Uanis(C69') = Uanis(C70) = Uanis(C70')
= Uanis(C71) = Uanis(C71') = Uanis(C72) = Uanis(C72') = Uanis(C73) =
Uanis(C73') = Uanis(C74) = Uanis(C74')
Uanis(C75) = Uanis(C75') = Uanis(C67) = Uanis(C67') = Uanis(C44) = Uanis(C45)
Uanis(C4) = Uanis(C6)
Uanis(C18) = Uanis(C19) = Uanis(C20) = Uanis(C21) = Uanis(C22)
Uanis(C27) = Uanis(C30)
Uanis(C34) = Uanis(C47) = Uanis(C50) = Uanis(C51)
Uanis(C56) = Uanis(C59)
Uanis(O5) = Uanis(O5') = Uanis(O6) = Uanis(O6') = Uanis(O7) = Uanis(O7') =
Uanis(O8) = Uanis(O8')
5. Others
 Sof(O29')=Sof(O30')=Sof(O31')=Sof(O32')=Sof(O33')=Sof(O34')=Sof(O35')=
 Sof(O36')=Sof(C60')=Sof(H60C)=Sof(H60D)=Sof(C61')=Sof(H61C)=Sof(H61D)=
 Sof(C62')=Sof(H62C)=Sof(H62D)=Sof(C63')=Sof(H63C)=Sof(H63D)=Sof(C64')=
 Sof(H64C)=Sof(H64D)=Sof(C65')=Sof(H65C)=Sof(H65D)=Sof(C66')=Sof(H66C)=
 Sof(H66D)=Sof(C67')=Sof(H67C)=Sof(H67D)=Sof(C68')=Sof(H68C)=Sof(H68D)=
 Sof(C69')=Sof(H69C)=Sof(H69D)=Sof(C70')=Sof(H70C)=Sof(H70D)=Sof(C71')=
 Sof(H71C)=Sof(H71D)=Sof(C72')=Sof(H72C)=Sof(H72D)=Sof(C73')=Sof(H73C)=
 Sof(H73D)=Sof(C74')=Sof(H74C)=Sof(H74D)=Sof(C75')=Sof(H75C)=Sof(H75D)=1-FVAR(1)
 Sof(O29)=Sof(O30)=Sof(O31)=Sof(O32)=Sof(O33)=Sof(O34)=Sof(O35)=Sof(O36)=
 Sof(C60)=Sof(H60A)=Sof(H60B)=Sof(C61)=Sof(H61A)=Sof(H61B)=Sof(C62)=Sof(H62A)=
 Sof(H62B)=Sof(C63)=Sof(H63A)=Sof(H63B)=Sof(C64)=Sof(H64A)=Sof(H64B)=Sof(C65)=
 Sof(H65A)=Sof(H65B)=Sof(C66)=Sof(H66A)=Sof(H66B)=Sof(C67)=Sof(H67A)=Sof(H67B)=
 Sof(C68)=Sof(H68A)=Sof(H68B)=Sof(C69)=Sof(H69A)=Sof(H69B)=Sof(C70)=Sof(H70A)=
 Sof(H70B)=Sof(C71)=Sof(H71A)=Sof(H71B)=Sof(C72)=Sof(H72A)=Sof(H72B)=Sof(C73)=
 Sof(H73A)=Sof(H73B)=Sof(C74)=Sof(H74A)=Sof(H74B)=Sof(C75)=Sof(H75A)=Sof(H75B)=
 FVAR(1)
 Sof(S6')=Sof(S7')=Sof(S8')=Sof(S9')=1-FVAR(2)
 Sof(S6)=Sof(S7)=Sof(S8)=Sof(S9)=FVAR(2)
 Sof(O5')=Sof(O6')=Sof(O7')=Sof(O8')=1-FVAR(3)
 Sof(O5)=Sof(O6)=Sof(O7)=Sof(O8)=FVAR(3)
6.a Secondary CH2 refined with riding coordinates:
 C44(H44A,H44B), C45(H45A,H45B), C46(H46A,H46B), C47(H47A,H47B), C48(H48A,
 H48B), C49(H49A,H49B), C50(H50A,H50B), C51(H51A,H51B), C52(H52A,H52B),
 C53(H53A,H53B), C54(H54A,H54B), C55(H55A,H55B), C56(H56A,H56B), C57(H57A,H57B),
  C58(H58A,H58B), C59(H59A,H59B), C28(H28A,H28B), C29(H29A,H29B), C30(H30A,
 H30B), C31(H31A,H31B), C32(H32A,H32B), C33(H33A,H33B), C34(H34A,H34B),
 C35(H35A,H35B), C36(H36A,H36B), C37(H37A,H37B), C38(H38A,H38B), C39(H39A,H39B),
  C40(H40A,H40B), C41(H41A,H41B), C42(H42A,H42B), C43(H43A,H43B), C60(H60A,
 H60B), C61(H61A,H61B), C62(H62A,H62B), C63(H63A,H63B), C64(H64A,H64B),
 C65(H65A,H65B), C66(H66A,H66B), C67(H67A,H67B), C68(H68A,H68B), C69(H69A,H69B),
  C70(H70A,H70B), C71(H71A,H71B), C72(H72A,H72B), C73(H73A,H73B), C74(H74A,
 H74B), C75(H75A,H75B), C60'(H60C,H60D), C61'(H61C,H61D), C62'(H62C,H62D),
 C63'(H63C,H63D), C64'(H64C,H64D), C65'(H65C,H65D), C66'(H66C,H66D), C67'(H67C,
 H67D), C68'(H68C,H68D), C69'(H69C,H69D), C70'(H70C,H70D), C71'(H71C,H71D),
 C72'(H72C,H72D), C73'(H73C,H73D), C74'(H74C,H74D), C75'(H75C,H75D)
6.b Me refined with riding coordinates:
 C86(H86A,H86B,H86C), C80(H80A,H80B,H80C), C83(H83A,H83B,H83C), C85(H85A,H85B,
 H85C), C88(H88A,H88B,H88C), C82(H82A,H82B,H82C)
6.c Idealised Me refined as rotating group:
 C2(H2A,H2B,H2C), C4(H4A,H4B,H4C), C6(H6A,H6B,H6C), C8(H8A,H8B,H8C), C11(H11A,
 H11B,H11C), C13(H13A,H13B,H13C), C15(H15A,H15B,H15C), C17(H17A,H17B,H17C),
 C20(H20A,H20B,H20C), C22(H22A,H22B,H22C), C24(H24A,H24B,H24C), C26(H26A,H26B,
 H26C)
;
_shelx_shelxl_version_number 2014/7
_olex2_submission_special_instructions 'No special instructions were received'

loop_
_space_group_symop_operation_xyz
'x, y, z'
'-x, -y, z+1/2'
'x+1/2, -y+1/2, z'
'-x+1/2, y+1/2, z+1/2'

loop_
_atom_site_label
_atom_site_type_symbol
_atom_site_fract_x
_atom_site_fract_y
_atom_site_fract_z
_atom_site_U_iso_or_equiv
_atom_site_adp_type
_atom_site_occupancy
_atom_site_site_symmetry_order
_atom_site_calc_flag
_atom_site_refinement_flags_posn
_atom_site_refinement_flags_adp
_atom_site_refinement_flags_occupancy
_atom_site_disorder_assembly
_atom_site_disorder_group
Pt1 Pt 0.57413(8) 0.95872(4) 0.02734(16) 0.0408(3) Uani 1 1 d . . . . .
Pt2 Pt 1.63039(3) 1.55512(2) 0.26400(17) 0.03837(14) Uani 1 1 d D . . . .
Pt3 Pt 1.42582(8) 1.04119(3) 0.00074(16) 0.0363(3) Uani 1 1 d . . . . .
Ni1 Ni 0.6782(2) 0.89530(11) 0.0615(2) 0.0327(8) Uani 1 1 d . . . . .
Ni2 Ni 1.49276(10) 1.49954(4) 0.2642(2) 0.0318(3) Uani 1 1 d D . . . .
Ni3 Ni 1.3225(2) 1.10463(10) -0.03421(19) 0.0299(7) Uani 1 1 d . . . . .
S1 S 0.7055(5) 0.9929(3) -0.0054(3) 0.055(2) Uani 1 1 d . . . . .
S2 S 0.5977(6) 0.9967(2) 0.0995(4) 0.056(2) Uani 1 1 d . . . . .
S3 S 0.4445(5) 0.9235(2) 0.0580(3) 0.0426(17) Uani 1 1 d . . . . .
S4 S 0.5567(6) 0.9179(3) -0.0461(3) 0.050(2) Uani 1 1 d . . . . .
S5 S 0.8707(5) 0.7780(2) 0.1206(3) 0.0371(16) Uani 1 1 d . . . . .
S6 S 1.6845(11) 1.5234(4) 0.1889(4) 0.033(5) Uani 0.426(19) 1 d D . P A 3
S7 S 1.7202(9) 1.5082(4) 0.3073(5) 0.025(4) Uani 0.426(19) 1 d D . P A 3
S8 S 1.5403(12) 1.6039(5) 0.2181(6) 0.034(4) Uani 0.426(19) 1 d D U P A 3
S9 S 1.5760(9) 1.5872(4) 0.3312(5) 0.025(3) Uani 0.426(19) 1 d D . P A 3
S6' S 1.7183(9) 1.5056(4) 0.2244(4) 0.045(4) Uani 0.574(19) 1 d D . P A 4
S7' S 1.6844(9) 1.5208(4) 0.3391(5) 0.045(4) Uani 0.574(19) 1 d D . P A 4
S8' S 1.5649(12) 1.5921(7) 0.2007(7) 0.081(7) Uani 0.574(19) 1 d D . P A 4
S9' S 1.5498(12) 1.6011(5) 0.3190(4) 0.047(4) Uani 0.574(19) 1 d D . P A 4
S10 S 1.2198(2) 1.40886(10) 0.2632(3) 0.0385(7) Uani 1 1 d . . . . .
S11 S 1.5544(5) 1.07628(19) -0.0313(3) 0.0373(16) Uani 1 1 d . . . . .
S12 S 1.4422(5) 1.0811(2) 0.0712(3) 0.0388(16) Uani 1 1 d . . . . .
S13 S 1.2965(5) 1.0072(2) 0.0329(3) 0.0476(19) Uani 1 1 d . . . . .
S14 S 1.4048(5) 1.0022(2) -0.0708(3) 0.0409(16) Uani 1 1 d . . . . .
S15 S 1.1294(5) 1.2226(3) -0.0921(3) 0.0445(18) Uani 1 1 d . . . . .
O1 O 0.7916(12) 0.9369(6) 0.0532(7) 0.042(5) Uani 1 1 d . . . . .
O2 O 0.6640(12) 0.9201(6) 0.1316(6) 0.036(4) Uani 1 1 d . . . . .
O3 O 0.5636(11) 0.8561(5) 0.0667(6) 0.029(4) Uani 1 1 d . . . . .
O4 O 0.6955(12) 0.8755(6) -0.0106(5) 0.033(4) Uani 1 1 d . . . . .
O5 O 1.5515(16) 1.4738(9) 0.2049(8) 0.0306(16) Uani 0.513(14) 1 d D . P A 5
O6 O 1.5575(17) 1.4691(9) 0.3206(8) 0.0306(16) Uani 0.513(14) 1 d D . P A 5
O7 O 1.4194(15) 1.5472(7) 0.2992(7) 0.0306(16) Uani 0.513(14) 1 d D . P A 5
O8 O 1.4259(17) 1.5424(7) 0.2195(9) 0.0306(16) Uani 0.513(14) 1 d D . P A 5
O5' O 1.5721(18) 1.4585(9) 0.2204(10) 0.0306(16) Uani 0.487(14) 1 d D . P A 6
O6' O 1.5702(19) 1.4580(8) 0.3100(10) 0.0306(16) Uani 0.487(14) 1 d D . P A 6
O7' O 1.4365(19) 1.5296(8) 0.3264(9) 0.0306(16) Uani 0.487(14) 1 d D . P A 6
O8' O 1.443(2) 1.5326(7) 0.2019(9) 0.0306(16) Uani 0.487(14) 1 d D . P A 6
O9 O 1.4409(14) 1.1422(6) -0.0368(6) 0.041(5) Uani 1 1 d . . . . .
O10 O 1.3039(12) 1.1289(6) 0.0324(6) 0.036(4) Uani 1 1 d . . . . .
O11 O 1.2147(12) 1.0629(5) -0.0267(6) 0.033(4) Uani 1 1 d . . . . .
O12 O 1.3399(14) 1.0792(6) -0.1003(6) 0.037(4) Uani 1 1 d . . . . .
N1 N 0.7576(15) 0.8456(7) 0.0854(6) 0.031(5) Uani 1 1 d . . . . .
N2 N 1.3822(8) 1.4588(3) 0.2591(9) 0.034(3) Uani 1 1 d . . . . .
N3 N 1.2400(16) 1.1530(6) -0.0580(8) 0.040(5) Uani 1 1 d . . . . .
C1 C 0.7893(19) 0.9685(9) 0.0253(12) 0.052(8) Uani 1 1 d . . . . .
C2 C 0.8870(18) 0.9896(10) 0.0161(13) 0.064(9) Uani 1 1 d . . . . .
H2A H 0.9185 0.9941 0.0471 0.096 Uiso 1 1 calc GR . . . .
H2B H 0.8796 1.0182 -0.0003 0.096 Uiso 1 1 calc GR . . . .
H2C H 0.9237 0.9697 -0.0042 0.096 Uiso 1 1 calc GR . . . .
C3 C 0.649(2) 0.9606(8) 0.1423(9) 0.035(6) Uani 1 1 d . . . . .
C4 C 0.667(2) 0.9788(9) 0.1877(10) 0.050(5) Uani 1 1 d . . . . .
H4A H 0.7304 0.9716 0.1973 0.075 Uiso 1 1 calc GR . . . .
H4B H 0.6238 0.9666 0.2115 0.075 Uiso 1 1 calc GR . . . .
H4C H 0.6596 1.0111 0.1862 0.075 Uiso 1 1 calc GR . . . .
C5 C 0.4728(17) 0.8702(9) 0.0669(9) 0.038(5) Uani 1 1 d . . . . .
C6 C 0.4092(19) 0.8382(9) 0.0789(10) 0.050(5) Uani 1 1 d . . . . .
H6A H 0.4370 0.8173 0.1018 0.075 Uiso 1 1 calc GR . . . .
H6B H 0.3901 0.8223 0.0497 0.075 Uiso 1 1 calc GR . . . .
H6C H 0.3552 0.8522 0.0939 0.075 Uiso 1 1 calc GR . . . .
C7 C 0.645(2) 0.8787(10) -0.0460(8) 0.044(5) Uani 1 1 d . . . . .
C8 C 0.6426(13) 0.8523(9) -0.0873(8) 0.043(5) Uani 1 1 d . . . . .
H8A H 0.7025 0.8540 -0.1037 0.065 Uiso 1 1 calc GR . . . .
H8B H 0.5940 0.8628 -0.1091 0.065 Uiso 1 1 calc GR . . . .
H8C H 0.6301 0.8216 -0.0781 0.065 Uiso 1 1 calc GR . . . .
C9 C 0.8049(18) 0.8174(7) 0.0978(8) 0.032(4) Uani 1 1 d . . . . .
C10 C 1.6333(13) 1.4728(6) 0.1931(8) 0.032(6) Uani 1 1 d D . . . .
C11 C 1.678(2) 1.4418(7) 0.1534(9) 0.040(6) Uani 1 1 d . . . . .
H11A H 1.6306 1.4215 0.1408 0.060 Uiso 1 1 calc GR . . . .
H11B H 1.7281 1.4246 0.1678 0.060 Uiso 1 1 calc GR . . . .
H11C H 1.7019 1.4600 0.1269 0.060 Uiso 1 1 calc GR . . . .
C12 C 1.6390(14) 1.4695(7) 0.3348(8) 0.047(7) Uani 1 1 d D . . . .
C13 C 1.668(2) 1.4372(12) 0.3705(10) 0.072(10) Uani 1 1 d . . . . .
H13A H 1.6168 1.4169 0.3774 0.108 Uiso 1 1 calc GR . . . .
H13B H 1.6863 1.4524 0.4003 0.108 Uiso 1 1 calc GR . . . .
H13C H 1.7206 1.4203 0.3579 0.108 Uiso 1 1 calc GR . . . .
C14 C 1.4582(13) 1.5698(7) 0.3319(9) 0.043(6) Uani 1 1 d D . . . .
C15 C 1.394(2) 1.5946(10) 0.3651(8) 0.045(7) Uani 1 1 d . . . . .
H15A H 1.3302 1.5919 0.3531 0.067 Uiso 1 1 calc GR . . . .
H15B H 1.4112 1.6260 0.3661 0.067 Uiso 1 1 calc GR . . . .
H15C H 1.3975 1.5821 0.3978 0.067 Uiso 1 1 calc GR . . . .
C16 C 1.4529(13) 1.5736(6) 0.1935(7) 0.036(6) Uani 1 1 d D . . . .
C17 C 1.392(2) 1.5943(10) 0.1562(11) 0.059(8) Uani 1 1 d . . . . .
H17A H 1.3453 1.6128 0.1722 0.088 Uiso 1 1 calc GR . . . .
H17B H 1.3609 1.5711 0.1375 0.088 Uiso 1 1 calc GR . . . .
H17C H 1.4290 1.6127 0.1345 0.088 Uiso 1 1 calc GR . . . .
C18 C 1.3143(8) 1.4387(4) 0.2675(8) 0.0274(17) Uani 1 1 d . . . . .
C19 C 1.5147(19) 1.1301(8) -0.0389(8) 0.0274(17) Uani 1 1 d . . . . .
C20 C 1.5997(16) 1.1639(7) -0.0461(7) 0.0274(17) Uani 1 1 d . . . . .
H20A H 1.5888 1.1907 -0.0270 0.041 Uiso 1 1 calc GR . . . .
H20B H 1.6051 1.1718 -0.0804 0.041 Uiso 1 1 calc GR . . . .
H20C H 1.6571 1.1498 -0.0353 0.041 Uiso 1 1 calc GR . . . .
C21 C 1.3569(17) 1.1197(8) 0.0676(7) 0.0274(17) Uani 1 1 d . . . . .
C22 C 1.3351(14) 1.1504(7) 0.1128(7) 0.0274(17) Uani 1 1 d . . . . .
H22A H 1.2700 1.1473 0.1218 0.041 Uiso 1 1 calc GR . . . .
H22B H 1.3478 1.1814 0.1044 0.041 Uiso 1 1 calc GR . . . .
H22C H 1.3742 1.1416 0.1401 0.041 Uiso 1 1 calc GR . . . .
C23 C 1.2001(18) 1.0312(7) 0.0031(7) 0.031(5) Uani 1 1 d . . . . .
C24 C 1.1114(19) 1.0142(8) 0.0134(9) 0.042(6) Uani 1 1 d . . . . .
H24A H 1.0854 1.0007 -0.0158 0.063 Uiso 1 1 calc GR . . . .
H24B H 1.0712 1.0384 0.0243 0.063 Uiso 1 1 calc GR . . . .
H24C H 1.1161 0.9918 0.0390 0.063 Uiso 1 1 calc GR . . . .
C25 C 1.357(2) 1.0408(9) -0.1073(9) 0.034(6) Uani 1 1 d . . . . .
C26 C 1.327(2) 1.0231(10) -0.1586(8) 0.052(6) Uani 1 1 d . . . . .
H26A H 1.3444 1.0447 -0.1835 0.078 Uiso 1 1 calc GR . . . .
H26B H 1.2599 1.0188 -0.1591 0.078 Uiso 1 1 calc GR . . . .
H26C H 1.3578 0.9949 -0.1652 0.078 Uiso 1 1 calc GR . . . .
C27 C 1.1958(19) 1.1815(9) -0.0738(7) 0.032(3) Uani 1 1 d . . . . .
Na2 Na 1.3835(7) 1.3316(3) 0.0762(3) 0.029(2) Uani 1 1 d . . . . .
O21 O 1.3265(13) 1.3363(6) -0.0083(6) 0.044(5) Uani 1 1 d . . . . .
O22 O 1.3711(12) 1.2560(6) 0.0433(6) 0.038(4) Uani 1 1 d . . . . .
O23 O 1.5382(12) 1.2959(6) 0.0793(5) 0.030(4) Uani 1 1 d . . . . .
O24 O 1.4884(13) 1.3756(6) 0.0238(6) 0.039(4) Uani 1 1 d . . . . .
O25 O 1.2233(13) 1.3119(5) 0.1007(6) 0.035(4) Uani 1 1 d . . . . .
O26 O 1.3843(12) 1.2948(6) 0.1596(5) 0.030(4) Uani 1 1 d . . . . .
O27 O 1.4498(14) 1.3819(7) 0.1424(6) 0.040(4) Uani 1 1 d . . . . .
O28 O 1.2880(13) 1.3967(6) 0.0854(6) 0.033(4) Uani 1 1 d . . . . .
C44 C 1.3414(16) 1.2951(8) -0.0354(7) 0.030(2) Uani 1 1 d . . . . .
H44A H 1.3072 1.2958 -0.0664 0.036 Uiso 1 1 calc R . . . .
H44B H 1.4079 1.2910 -0.0425 0.036 Uiso 1 1 calc R . . . .
C45 C 1.3086(14) 1.2604(7) -0.0058(6) 0.030(2) Uani 1 1 d . . . . .
H45A H 1.3108 1.2322 -0.0240 0.036 Uiso 1 1 calc R . . . .
H45B H 1.2435 1.2662 0.0032 0.036 Uiso 1 1 calc R . . . .
C46 C 1.461(2) 1.2364(11) 0.0399(11) 0.076(9) Uani 1 1 d . U . . .
H46A H 1.4545 1.2038 0.0412 0.091 Uiso 1 1 calc R . . . .
H46B H 1.4881 1.2440 0.0081 0.091 Uiso 1 1 calc R . . . .
C47 C 1.518(2) 1.2487(9) 0.0738(9) 0.042(3) Uani 1 1 d . . . . .
H47A H 1.5779 1.2333 0.0681 0.051 Uiso 1 1 calc R . . . .
H47B H 1.4941 1.2378 0.1051 0.051 Uiso 1 1 calc R . . . .
C48 C 1.602(2) 1.3127(8) 0.0404(8) 0.039(6) Uani 1 1 d . . . . .
H48A H 1.5872 1.2985 0.0090 0.047 Uiso 1 1 calc R . . . .
H48B H 1.6669 1.3065 0.0487 0.047 Uiso 1 1 calc R . . . .
C49 C 1.584(2) 1.3639(10) 0.0379(12) 0.067(8) Uani 1 1 d . . . . .
H49A H 1.5969 1.3770 0.0699 0.080 Uiso 1 1 calc R . . . .
H49B H 1.6269 1.3772 0.0143 0.080 Uiso 1 1 calc R . . . .
C50 C 1.4742(17) 1.3744(9) -0.0242(8) 0.042(3) Uani 1 1 d . . . . .
H50A H 1.5009 1.3473 -0.0387 0.051 Uiso 1 1 calc R . . . .
H50B H 1.5010 1.4007 -0.0404 0.051 Uiso 1 1 calc R . . . .
C51 C 1.3693(19) 1.3743(10) -0.0280(9) 0.042(3) Uani 1 1 d . . . . .
H51A H 1.3452 1.4008 -0.0111 0.051 Uiso 1 1 calc R . . . .
H51B H 1.3519 1.3768 -0.0625 0.051 Uiso 1 1 calc R . . . .
C52 C 1.2291(16) 1.2801(8) 0.1351(7) 0.031(5) Uani 1 1 d . . . . .
H52A H 1.2512 1.2525 0.1197 0.038 Uiso 1 1 calc R . . . .
H52B H 1.1663 1.2744 0.1478 0.038 Uiso 1 1 calc R . . . .
C53 C 1.296(2) 1.2914(10) 0.1798(8) 0.045(7) Uani 1 1 d . . . . .
H53A H 1.2773 1.3196 0.1952 0.054 Uiso 1 1 calc R . . . .
H53B H 1.2935 1.2675 0.2043 0.054 Uiso 1 1 calc R . . . .
C54 C 1.4540(17) 1.3164(7) 0.1854(8) 0.030(5) Uani 1 1 d . . . . .
H54A H 1.5136 1.3111 0.1689 0.036 Uiso 1 1 calc R . . . .
H54B H 1.4582 1.3030 0.2180 0.036 Uiso 1 1 calc R . . . .
C55 C 1.4400(17) 1.3680(7) 0.1914(8) 0.032(5) Uani 1 1 d . . . . .
H55A H 1.3780 1.3752 0.2043 0.038 Uiso 1 1 calc R . . . .
H55B H 1.4879 1.3813 0.2124 0.038 Uiso 1 1 calc R . . . .
C56 C 1.4103(18) 1.4249(8) 0.1366(7) 0.032(4) Uani 1 1 d . . . . .
H56A H 1.4403 1.4394 0.1086 0.038 Uiso 1 1 calc R . . . .
H56B H 1.4256 1.4426 0.1657 0.038 Uiso 1 1 calc R . . . .
C57 C 1.3123(17) 1.4265(8) 0.1296(6) 0.028(5) Uani 1 1 d . . . . .
H57A H 1.2923 1.4573 0.1235 0.033 Uiso 1 1 calc R . . . .
H57B H 1.2802 1.4155 0.1589 0.033 Uiso 1 1 calc R . . . .
C58 C 1.1933(19) 1.3882(7) 0.0786(10) 0.048(8) Uani 1 1 d . . . . .
H58A H 1.1814 1.3786 0.0449 0.058 Uiso 1 1 calc R . . . .
H58B H 1.1566 1.4152 0.0851 0.058 Uiso 1 1 calc R . . . .
C59 C 1.1662(19) 1.3492(9) 0.1164(8) 0.032(4) Uani 1 1 d . . . . .
H59A H 1.1811 1.3579 0.1500 0.038 Uiso 1 1 calc R . . . .
H59B H 1.0997 1.3418 0.1143 0.038 Uiso 1 1 calc R . . . .
Na3 Na 1.5287(3) 1.17009(15) -0.2339(4) 0.0376(12) Uani 1 1 d D . . . .
Na1 Na 1.1174(7) 0.8312(3) -0.0507(4) 0.037(2) Uani 1 1 d . . . . .
O13 O 0.9613(14) 0.7971(6) -0.0463(6) 0.046(5) Uani 1 1 d . . . . .
O14 O 1.1230(12) 0.7581(6) -0.0117(6) 0.034(4) Uani 1 1 d . . . . .
O15 O 1.1718(13) 0.8343(6) 0.0355(6) 0.042(5) Uani 1 1 d . . . . .
O16 O 1.0120(12) 0.8743(6) -0.0025(5) 0.034(4) Uani 1 1 d . . . . .
O17 O 1.0494(11) 0.8822(5) -0.1094(5) 0.029(4) Uani 1 1 d . . . . .
O18 O 1.1189(13) 0.7969(6) -0.1259(6) 0.038(4) Uani 1 1 d . . . . .
O19 O 1.2779(13) 0.8123(6) -0.0757(6) 0.037(4) Uani 1 1 d . . . . .
O20 O 1.2056(13) 0.8989(6) -0.0558(6) 0.036(4) Uani 1 1 d . . . . .
C28 C 0.9682(18) 0.7495(8) -0.0415(10) 0.044(5) Uani 1 1 d . . . . .
H28A H 0.9895 0.7364 -0.0724 0.052 Uiso 1 1 calc R . . . .
H28B H 0.9067 0.7370 -0.0339 0.052 Uiso 1 1 calc R . . . .
C29 C 1.0370(12) 0.7375(5) -0.0007(6) 0.017(3) Uani 1 1 d . . . . .
H29A H 1.0136 0.7483 0.0308 0.021 Uiso 1 1 calc R . . . .
H29B H 1.0448 0.7050 0.0012 0.021 Uiso 1 1 calc R . . . .
C30 C 1.1775(14) 0.7568(6) 0.0228(5) 0.032(3) Uani 1 1 d . . . . .
H30A H 1.2413 0.7563 0.0099 0.038 Uiso 1 1 calc R . . . .
H30B H 1.1676 0.7288 0.0407 0.038 Uiso 1 1 calc R . . . .
C31 C 1.169(2) 0.7970(11) 0.0599(11) 0.073(8) Uani 1 1 d . . . . .
H31A H 1.1098 0.7949 0.0778 0.087 Uiso 1 1 calc R . . . .
H31B H 1.2201 0.7960 0.0835 0.087 Uiso 1 1 calc R . . . .
C32 C 1.127(2) 0.8727(12) 0.0612(10) 0.060(7) Uani 1 1 d . . . . .
H32A H 1.1336 0.8689 0.0966 0.073 Uiso 1 1 calc R . . . .
H32B H 1.1577 0.9006 0.0519 0.073 Uiso 1 1 calc R . . . .
C33 C 1.029(3) 0.8754(9) 0.0492(8) 0.071(9) Uani 1 1 d . . . . .
H33A H 1.0037 0.9031 0.0627 0.085 Uiso 1 1 calc R . . . .
H33B H 0.9965 0.8503 0.0646 0.085 Uiso 1 1 calc R . . . .
C34 C 0.9166(19) 0.8618(9) -0.0152(9) 0.042(3) Uani 1 1 d . . . . .
H34A H 0.8740 0.8739 0.0095 0.051 Uiso 1 1 calc R . . . .
H34B H 0.9004 0.8755 -0.0467 0.051 Uiso 1 1 calc R . . . .
C35 C 0.9038(19) 0.8182(10) -0.0184(10) 0.051(7) Uani 1 1 d . . . . .
H35A H 0.9082 0.8055 0.0146 0.061 Uiso 1 1 calc R . . . .
H35B H 0.8403 0.8128 -0.0302 0.061 Uiso 1 1 calc R . . . .
C36 C 1.0646(19) 0.8666(9) -0.1569(8) 0.038(6) Uani 1 1 d . . . . .
H36A H 1.1272 0.8756 -0.1673 0.045 Uiso 1 1 calc R . . . .
H36B H 1.0196 0.8808 -0.1788 0.045 Uiso 1 1 calc R . . . .
C37 C 1.0564(18) 0.8187(9) -0.1618(7) 0.042(7) Uani 1 1 d . . . . .
H37A H 1.0737 0.8097 -0.1950 0.050 Uiso 1 1 calc R . . . .
H37B H 0.9918 0.8095 -0.1559 0.050 Uiso 1 1 calc R . . . .
C38 C 1.207(2) 0.7904(9) -0.1497(10) 0.044(7) Uani 1 1 d . . . . .
H38A H 1.2013 0.7672 -0.1748 0.053 Uiso 1 1 calc R . . . .
H38B H 1.2267 0.8182 -0.1657 0.053 Uiso 1 1 calc R . . . .
C39 C 1.273(2) 0.7776(7) -0.1150(8) 0.038(6) Uani 1 1 d . . . . .
H39A H 1.3345 0.7744 -0.1305 0.046 Uiso 1 1 calc R . . . .
H39B H 1.2560 0.7487 -0.1008 0.046 Uiso 1 1 calc R . . . .
C40 C 1.3275(19) 0.8516(10) -0.0842(11) 0.049(6) Uani 1 1 d . . . . .
H40A H 1.3942 0.8456 -0.0797 0.059 Uiso 1 1 calc R . . . .
H40B H 1.3180 0.8608 -0.1182 0.059 Uiso 1 1 calc R . . . .
C41 C 1.3014(17) 0.8863(9) -0.0536(8) 0.042(7) Uani 1 1 d . . . . .
H41A H 1.3394 0.9126 -0.0617 0.050 Uiso 1 1 calc R . . . .
H41B H 1.3161 0.8778 -0.0199 0.050 Uiso 1 1 calc R . . . .
C42 C 1.1872(17) 0.9264(8) -0.0902(7) 0.033(5) Uani 1 1 d . . . . .
H42A H 1.2193 0.9172 -0.1201 0.040 Uiso 1 1 calc R . . . .
H42B H 1.2093 0.9563 -0.0813 0.040 Uiso 1 1 calc R . . . .
C43 C 1.0796(16) 0.9274(7) -0.0991(6) 0.026(4) Uani 1 1 d . . . . .
H43A H 1.0475 0.9389 -0.0701 0.032 Uiso 1 1 calc R . . . .
H43B H 1.0650 0.9471 -0.1268 0.032 Uiso 1 1 calc R . . . .
O29 O 1.5835(9) 1.1240(5) -0.1687(9) 0.0353(16) Uani 0.737(10) 1 d D . P B 1
O30 O 1.6993(10) 1.1856(5) -0.2157(4) 0.0353(16) Uani 0.737(10) 1 d D . P B 1
O31 O 1.6366(10) 1.1537(4) -0.3054(8) 0.0353(16) Uani 0.737(10) 1 d D . P B 1
O32 O 1.5198(11) 1.0921(5) -0.2554(4) 0.0353(16) Uani 0.737(10) 1 d D . P B 1
O33 O 1.3718(10) 1.1528(5) -0.2074(4) 0.0380(17) Uani 0.737(10) 1 d D . P B 1
O34 O 1.4146(10) 1.1764(5) -0.3009(6) 0.0380(17) Uani 0.737(10) 1 d D . P B 1
O35 O 1.5216(13) 1.2426(5) -0.2654(5) 0.0380(17) Uani 0.737(10) 1 d D . P B 1
O36 O 1.4827(11) 1.2193(5) -0.1726(5) 0.0380(17) Uani 0.737(10) 1 d D . P B 1
C60 C 1.6824(9) 1.1241(5) -0.1604(8) 0.0316(17) Uani 0.737(10) 1 d D . P B 1
H60A H 1.7128 1.1036 -0.1834 0.038 Uiso 0.737(10) 1 calc R . P B 1
H60B H 1.6956 1.1137 -0.1271 0.038 Uiso 0.737(10) 1 calc R . P B 1
C61 C 1.7207(17) 1.1706(6) -0.1672(5) 0.0316(17) Uani 0.737(10) 1 d D . P B 1
H61A H 1.6929 1.1909 -0.1431 0.038 Uiso 0.737(10) 1 calc R . P B 1
H61B H 1.7884 1.1704 -0.1622 0.038 Uiso 0.737(10) 1 calc R . P B 1
C62 C 1.7648(12) 1.1648(6) -0.2483(4) 0.0316(17) Uani 0.737(10) 1 d D . P B 1
H62A H 1.7681 1.1325 -0.2427 0.038 Uiso 0.737(10) 1 calc R . P B 1
H62B H 1.8272 1.1777 -0.2445 0.038 Uiso 0.737(10) 1 calc R . P B 1
C63 C 1.7251(11) 1.1751(7) -0.2979(5) 0.0316(17) Uani 0.737(10) 1 d D . P B 1
H63A H 1.7174 1.2076 -0.3013 0.038 Uiso 0.737(10) 1 calc R . P B 1
H63B H 1.7689 1.1651 -0.3231 0.038 Uiso 0.737(10) 1 calc R . P B 1
C64 C 1.6481(12) 1.1072(4) -0.3172(8) 0.0316(17) Uani 0.737(10) 1 d D . P B 1
H64A H 1.6997 1.0942 -0.2985 0.038 Uiso 0.737(10) 1 calc R . P B 1
H64B H 1.6608 1.1034 -0.3522 0.038 Uiso 0.737(10) 1 calc R . P B 1
C65 C 1.5571(13) 1.0855(8) -0.3036(5) 0.0316(17) Uani 0.737(10) 1 d D . P B 1
H65A H 1.5100 1.0957 -0.3270 0.038 Uiso 0.737(10) 1 calc R . P B 1
H65B H 1.5644 1.0532 -0.3084 0.038 Uiso 0.737(10) 1 calc R . P B 1
C66 C 1.5537(14) 1.0620(5) -0.2187(4) 0.0316(17) Uani 0.737(10) 1 d D . P B 1
H66A H 1.6205 1.0568 -0.2235 0.038 Uiso 0.737(10) 1 calc R . P B 1
H66B H 1.5214 1.0332 -0.2215 0.038 Uiso 0.737(10) 1 calc R . P B 1
C67 C 1.5374(15) 1.0814(5) -0.1686(5) 0.030(2) Uani 0.737(10) 1 d D . P B 1
H67A H 1.4705 1.0851 -0.1624 0.036 Uiso 0.737(10) 1 calc R . P B 1
H67B H 1.5638 1.0619 -0.1434 0.036 Uiso 0.737(10) 1 calc R . P B 1
C68 C 1.3081(12) 1.1389(6) -0.2449(5) 0.0354(18) Uani 0.737(10) 1 d D . P B 1
H68A H 1.2439 1.1391 -0.2326 0.042 Uiso 0.737(10) 1 calc R . P B 1
H68B H 1.3232 1.1086 -0.2560 0.042 Uiso 0.737(10) 1 calc R . P B 1
C69 C 1.3191(10) 1.1719(7) -0.2860(6) 0.0354(18) Uani 0.737(10) 1 d D . P B 1
H69A H 1.2816 1.1620 -0.3140 0.042 Uiso 0.737(10) 1 calc R . P B 1
H69B H 1.2954 1.2011 -0.2756 0.042 Uiso 0.737(10) 1 calc R . P B 1
C70 C 1.4291(17) 1.2154(4) -0.3305(6) 0.0354(18) Uani 0.737(10) 1 d D . P B 1
H70A H 1.3736 1.2210 -0.3505 0.042 Uiso 0.737(10) 1 calc R . P B 1
H70B H 1.4821 1.2105 -0.3524 0.042 Uiso 0.737(10) 1 calc R . P B 1
C71 C 1.4479(14) 1.2551(6) -0.2982(7) 0.0354(18) Uani 0.737(10) 1 d D . P B 1
H71A H 1.4667 1.2809 -0.3179 0.042 Uiso 0.737(10) 1 calc R . P B 1
H71B H 1.3917 1.2631 -0.2798 0.042 Uiso 0.737(10) 1 calc R . P B 1
C72 C 1.5279(12) 1.2751(5) -0.2269(5) 0.0354(18) Uani 0.737(10) 1 d D . P B 1
H72A H 1.5132 1.3048 -0.2400 0.042 Uiso 0.737(10) 1 calc R . P B 1
H72B H 1.5920 1.2758 -0.2144 0.042 Uiso 0.737(10) 1 calc R . P B 1
C73 C 1.4620(16) 1.2644(6) -0.1858(7) 0.0354(18) Uani 0.737(10) 1 d D . P B 1
H73A H 1.4722 1.2845 -0.1581 0.042 Uiso 0.737(10) 1 calc R . P B 1
H73B H 1.3970 1.2672 -0.1966 0.042 Uiso 0.737(10) 1 calc R . P B 1
C74 C 1.4098(12) 1.2011(8) -0.1429(6) 0.0354(18) Uani 0.737(10) 1 d D . P B 1
H74A H 1.3863 1.2245 -0.1210 0.042 Uiso 0.737(10) 1 calc R . P B 1
H74B H 1.4353 1.1770 -0.1227 0.042 Uiso 0.737(10) 1 calc R . P B 1
C75 C 1.3304(11) 1.1832(6) -0.1731(6) 0.030(2) Uani 0.737(10) 1 d D . P B 1
H75A H 1.2852 1.1676 -0.1523 0.036 Uiso 0.737(10) 1 calc R . P B 1
H75B H 1.2983 1.2076 -0.1902 0.036 Uiso 0.737(10) 1 calc R . P B 1
O29' O 1.594(2) 1.1300(11) -0.165(3) 0.0353(16) Uani 0.263(10) 1 d D . P B 2
O30' O 1.749(2) 1.1719(13) -0.2185(9) 0.0353(16) Uani 0.263(10) 1 d D . P B 2
O31' O 1.621(2) 1.1509(10) -0.302(2) 0.0353(16) Uani 0.263(10) 1 d D . P B 2
O32' O 1.572(2) 1.0648(10) -0.2440(10) 0.0353(16) Uani 0.263(10) 1 d D . P B 2
O33' O 1.333(2) 1.1439(10) -0.2194(7) 0.0380(17) Uani 0.263(10) 1 d D . P B 2
O34' O 1.389(2) 1.1943(13) -0.3229(11) 0.0380(17) Uani 0.263(10) 1 d D . P B 2
O35' O 1.525(4) 1.2487(15) -0.2570(9) 0.0380(17) Uani 0.263(10) 1 d D . P B 2
O36' O 1.457(3) 1.2176(8) -0.1557(14) 0.0380(17) Uani 0.263(10) 1 d D . P B 2
C60' C 1.691(2) 1.1349(11) -0.1526(19) 0.0316(17) Uani 0.263(10) 1 d D . P B 2
H60C H 1.7298 1.1128 -0.1693 0.038 Uiso 0.263(10) 1 calc R . P B 2
H60D H 1.7016 1.1335 -0.1173 0.038 Uiso 0.263(10) 1 calc R . P B 2
C61' C 1.705(4) 1.1813(11) -0.1726(11) 0.0316(17) Uani 0.263(10) 1 d D . P B 2
H61C H 1.6450 1.1968 -0.1772 0.038 Uiso 0.263(10) 1 calc R . P B 2
H61D H 1.7449 1.1993 -0.1513 0.038 Uiso 0.263(10) 1 calc R . P B 2
C62' C 1.698(3) 1.1891(15) -0.2593(9) 0.0316(17) Uani 0.263(10) 1 d D . P B 2
H62C H 1.7114 1.2212 -0.2618 0.038 Uiso 0.263(10) 1 calc R . P B 2
H62D H 1.6310 1.1865 -0.2516 0.038 Uiso 0.263(10) 1 calc R . P B 2
C63' C 1.712(2) 1.1690(18) -0.3091(12) 0.0316(17) Uani 0.263(10) 1 d D . P B 2
H63C H 1.7169 1.1907 -0.3358 0.038 Uiso 0.263(10) 1 calc R . P B 2
H63D H 1.7622 1.1466 -0.3107 0.038 Uiso 0.263(10) 1 calc R . P B 2
C64' C 1.631(3) 1.1033(9) -0.306(2) 0.0316(17) Uani 0.263(10) 1 d D . P B 2
H64C H 1.6827 1.0927 -0.2858 0.038 Uiso 0.263(10) 1 calc R . P B 2
H64D H 1.6439 1.0951 -0.3403 0.038 Uiso 0.263(10) 1 calc R . P B 2
C65' C 1.540(2) 1.0828(17) -0.2896(11) 0.0316(17) Uani 0.263(10) 1 d D . P B 2
H65C H 1.4915 1.1053 -0.2851 0.038 Uiso 0.263(10) 1 calc R . P B 2
H65D H 1.5186 1.0595 -0.3120 0.038 Uiso 0.263(10) 1 calc R . P B 2
C66' C 1.521(4) 1.0925(17) -0.2106(9) 0.0316(17) Uani 0.263(10) 1 d D . P B 2
H66C H 1.4549 1.0851 -0.2123 0.038 Uiso 0.263(10) 1 calc R . P B 2
H66D H 1.5289 1.1240 -0.2198 0.038 Uiso 0.263(10) 1 calc R . P B 2
C67' C 1.556(4) 1.0859(12) -0.1591(12) 0.030(2) Uani 0.263(10) 1 d D . P B 2
H67C H 1.5062 1.0835 -0.1345 0.036 Uiso 0.263(10) 1 calc R . P B 2
H67D H 1.6023 1.0621 -0.1554 0.036 Uiso 0.263(10) 1 calc R . P B 2
C68' C 1.381(3) 1.1448(13) -0.2653(11) 0.0354(18) Uani 0.263(10) 1 d D . P B 2
H68C H 1.3695 1.1183 -0.2854 0.042 Uiso 0.263(10) 1 calc R . P B 2
H68D H 1.4484 1.1500 -0.2618 0.042 Uiso 0.263(10) 1 calc R . P B 2
C69' C 1.328(3) 1.1855(12) -0.2822(11) 0.0354(18) Uani 0.263(10) 1 d D . P B 2
H69C H 1.2644 1.1786 -0.2921 0.042 Uiso 0.263(10) 1 calc R . P B 2
H69D H 1.3286 1.2096 -0.2580 0.042 Uiso 0.263(10) 1 calc R . P B 2
C70' C 1.472(2) 1.2201(8) -0.3159(8) 0.0354(18) Uani 0.263(10) 1 d D . P B 2
H70C H 1.4913 1.2307 -0.3483 0.042 Uiso 0.263(10) 1 calc R . P B 2
H70D H 1.5204 1.1992 -0.3049 0.042 Uiso 0.263(10) 1 calc R . P B 2
C71' C 1.476(6) 1.2598(13) -0.2822(17) 0.0354(18) Uani 0.263(10) 1 d D . P B 2
H71C H 1.4975 1.2868 -0.2993 0.042 Uiso 0.263(10) 1 calc R . P B 2
H71D H 1.4153 1.2657 -0.2670 0.042 Uiso 0.263(10) 1 calc R . P B 2
C72' C 1.523(3) 1.2678(15) -0.2089(8) 0.0354(18) Uani 0.263(10) 1 d D . P B 2
H72C H 1.5307 1.3003 -0.2116 0.042 Uiso 0.263(10) 1 calc R . P B 2
H72D H 1.5759 1.2562 -0.1902 0.042 Uiso 0.263(10) 1 calc R . P B 2
C73' C 1.435(3) 1.2583(12) -0.1810(16) 0.0354(18) Uani 0.263(10) 1 d D . P B 2
H73C H 1.4201 1.2825 -0.1581 0.042 Uiso 0.263(10) 1 calc R . P B 2
H73D H 1.3816 1.2541 -0.2032 0.042 Uiso 0.263(10) 1 calc R . P B 2
C74' C 1.411(2) 1.1777(13) -0.173(2) 0.0354(18) Uani 0.263(10) 1 d D . P B 2
H74C H 1.4327 1.1536 -0.1512 0.042 Uiso 0.263(10) 1 calc R . P B 2
H74D H 1.4384 1.1714 -0.2050 0.042 Uiso 0.263(10) 1 calc R . P B 2
C75' C 1.3079(19) 1.1713(17) -0.1783(13) 0.030(2) Uani 0.263(10) 1 d D . P B 2
H75C H 1.2782 1.1551 -0.1513 0.036 Uiso 0.263(10) 1 calc R . P B 2
H75D H 1.2734 1.1986 -0.1867 0.036 Uiso 0.263(10) 1 calc R . P B 2
O42 O 1.8607(8) 0.7695(4) -0.2345(14) 0.077(4) Uani 1 1 d . . . . .
O41 O 1.6114(8) 0.7812(4) -0.2307(10) 0.075(5) Uani 1 1 d . . . . .
C87 C 1.8268(10) 0.8062(5) -0.2339(13) 0.053(5) Uani 1 1 d . . . . .
C86 C 1.8041(14) 0.8262(7) -0.2843(7) 0.033(4) Uani 1 1 d . . . . .
H86A H 1.7772 0.8557 -0.2802 0.050 Uiso 1 1 calc R . . . .
H86B H 1.8609 0.8285 -0.3035 0.050 Uiso 1 1 calc R . . . .
H86C H 1.7599 0.8070 -0.3011 0.050 Uiso 1 1 calc R . . . .
C81 C 1.5872(11) 0.9216(6) -0.235(2) 0.077(7) Uani 1 1 d . . . . .
C84 C 1.5394(11) 0.7989(5) -0.2399(11) 0.046(4) Uani 1 1 d . . . . .
O40 O 1.6323(11) 0.8892(4) -0.239(3) 0.177(14) Uani 1 1 d . . . . .
C80 C 1.569(4) 0.9380(12) -0.2826(18) 0.14(2) Uani 1 1 d . . . . .
H80A H 1.5319 0.9649 -0.2804 0.212 Uiso 1 1 calc R . . . .
H80B H 1.6277 0.9447 -0.2988 0.212 Uiso 1 1 calc R . . . .
H80C H 1.5356 0.9155 -0.3012 0.212 Uiso 1 1 calc R . . . .
C83 C 1.491(3) 0.8108(14) -0.2845(14) 0.098(14) Uani 1 1 d . . . . .
H83A H 1.4320 0.8253 -0.2763 0.146 Uiso 1 1 calc R . . . .
H83B H 1.5288 0.8312 -0.3035 0.146 Uiso 1 1 calc R . . . .
H83C H 1.4784 0.7841 -0.3035 0.146 Uiso 1 1 calc R . . . .
C85 C 1.498(3) 0.8102(14) -0.1910(10) 0.096(15) Uani 1 1 d . . . . .
H85A H 1.4380 0.8249 -0.1957 0.145 Uiso 1 1 calc R . . . .
H85B H 1.4886 0.7829 -0.1723 0.145 Uiso 1 1 calc R . . . .
H85C H 1.5394 0.8300 -0.1734 0.145 Uiso 1 1 calc R . . . .
C88 C 1.809(3) 0.8361(13) -0.1955(12) 0.125(17) Uani 1 1 d . . . . .
H88A H 1.7804 0.8631 -0.2084 0.188 Uiso 1 1 calc R . . . .
H88B H 1.7662 0.8222 -0.1723 0.188 Uiso 1 1 calc R . . . .
H88C H 1.8665 0.8435 -0.1791 0.188 Uiso 1 1 calc R . . . .
C82 C 1.554(3) 0.9456(11) -0.1923(10) 0.085(11) Uani 1 1 d . . . . .
H82A H 1.5179 0.9715 -0.2025 0.127 Uiso 1 1 calc R . . . .
H82B H 1.5146 0.9259 -0.1730 0.127 Uiso 1 1 calc R . . . .
H82C H 1.6066 0.9553 -0.1728 0.127 Uiso 1 1 calc R . . . .

loop_
_atom_site_aniso_label
_atom_site_aniso_U_11
_atom_site_aniso_U_22
_atom_site_aniso_U_33
_atom_site_aniso_U_23
_atom_site_aniso_U_13
_atom_site_aniso_U_12
Pt1 0.0277(7) 0.0352(6) 0.0593(6) 0.0208(4) -0.0070(5) 0.0016(5)
Pt2 0.0281(3) 0.0292(2) 0.0578(3) -0.0069(6) -0.0059(6) -0.00119(18)
Pt3 0.0279(7) 0.0262(5) 0.0548(6) -0.0016(3) 0.0077(4) 0.0023(4)
Ni1 0.026(2) 0.0298(17) 0.0421(15) 0.0044(13) -0.0069(14) 0.0013(15)
Ni2 0.0288(8) 0.0283(7) 0.0382(7) -0.0024(16) -0.0046(17) -0.0007(6)
Ni3 0.029(2) 0.0244(16) 0.0365(14) -0.0027(12) 0.0052(13) 0.0002(14)
S1 0.033(4) 0.049(4) 0.081(5) 0.040(4) -0.012(3) 0.001(3)
S2 0.039(5) 0.026(3) 0.102(5) 0.012(3) -0.012(4) 0.010(3)
S3 0.030(4) 0.044(4) 0.054(3) 0.019(3) -0.014(3) 0.002(3)
S4 0.035(4) 0.060(4) 0.055(4) 0.031(3) -0.018(3) 0.001(4)
S5 0.045(5) 0.034(3) 0.033(3) 0.002(2) -0.003(3) 0.002(3)
S6 0.048(11) 0.030(7) 0.020(6) -0.011(5) -0.006(5) 0.004(6)
S7 0.016(8) 0.020(6) 0.039(7) -0.002(5) 0.002(5) -0.003(5)
S8 0.033(5) 0.033(4) 0.036(4) -0.001(2) 0.002(3) 0.003(3)
S9 0.035(7) 0.021(6) 0.019(6) 0.008(4) 0.003(5) 0.021(5)
S6' 0.041(8) 0.045(7) 0.049(6) 0.001(5) 0.011(5) 0.005(6)
S7' 0.029(8) 0.035(6) 0.071(8) 0.003(5) -0.020(6) -0.004(5)
S8' 0.075(13) 0.097(14) 0.071(11) 0.036(10) -0.025(9) -0.070(11)
S9' 0.088(11) 0.032(6) 0.020(5) -0.003(4) 0.014(6) -0.024(6)
S10 0.0316(17) 0.0403(15) 0.0436(16) 0.005(4) 0.002(4) -0.0080(13)
S11 0.027(4) 0.023(3) 0.062(3) -0.010(2) 0.017(3) -0.001(3)
S12 0.035(4) 0.042(3) 0.039(3) -0.004(2) 0.004(3) 0.003(3)
S13 0.033(4) 0.029(3) 0.081(4) 0.002(3) 0.023(3) 0.000(3)
S14 0.034(4) 0.032(3) 0.056(3) -0.018(3) 0.012(3) -0.008(3)
S15 0.038(5) 0.034(4) 0.061(4) 0.009(3) 0.000(3) 0.014(3)
O1 0.022(9) 0.038(9) 0.066(10) 0.027(7) 0.018(7) 0.011(7)
O2 0.024(10) 0.036(10) 0.048(9) -0.008(7) -0.013(7) 0.010(8)
O3 0.016(9) 0.028(8) 0.041(8) 0.015(6) -0.003(6) -0.006(7)
O4 0.043(10) 0.040(8) 0.017(5) -0.003(5) -0.017(6) 0.001(7)
O5 0.025(3) 0.037(4) 0.030(4) -0.026(5) -0.005(5) 0.001(3)
O6 0.025(3) 0.037(4) 0.030(4) -0.026(5) -0.005(5) 0.001(3)
O7 0.025(3) 0.037(4) 0.030(4) -0.026(5) -0.005(5) 0.001(3)
O8 0.025(3) 0.037(4) 0.030(4) -0.026(5) -0.005(5) 0.001(3)
O5' 0.025(3) 0.037(4) 0.030(4) -0.026(5) -0.005(5) 0.001(3)
O6' 0.025(3) 0.037(4) 0.030(4) -0.026(5) -0.005(5) 0.001(3)
O7' 0.025(3) 0.037(4) 0.030(4) -0.026(5) -0.005(5) 0.001(3)
O8' 0.025(3) 0.037(4) 0.030(4) -0.026(5) -0.005(5) 0.001(3)
O9 0.046(13) 0.031(9) 0.045(9) -0.007(7) -0.001(8) 0.011(8)
O10 0.029(9) 0.031(7) 0.048(8) 0.011(6) 0.006(7) 0.001(6)
O11 0.034(10) 0.026(8) 0.041(8) -0.019(6) -0.005(7) -0.010(7)
O12 0.042(12) 0.036(10) 0.034(8) 0.000(7) 0.014(7) -0.010(8)
N1 0.031(13) 0.046(13) 0.017(7) -0.001(7) -0.005(7) -0.004(11)
N2 0.030(6) 0.036(5) 0.034(9) 0.010(7) 0.007(8) 0.003(4)
N3 0.028(13) 0.015(9) 0.077(13) 0.003(9) -0.004(10) 0.004(9)
C1 0.014(11) 0.038(13) 0.10(2) 0.002(14) 0.009(12) -0.014(10)
C2 0.013(13) 0.050(15) 0.13(2) 0.018(17) -0.010(15) -0.003(12)
C3 0.025(14) 0.038(13) 0.042(11) -0.003(9) 0.014(9) 0.001(10)
C4 0.036(10) 0.040(8) 0.074(11) -0.019(8) 0.008(8) -0.014(7)
C5 0.023(11) 0.036(9) 0.053(10) -0.004(8) 0.000(9) -0.001(8)
C6 0.036(10) 0.040(8) 0.074(11) -0.019(8) 0.008(8) -0.014(7)
C7 0.050(13) 0.048(11) 0.032(10) 0.004(8) -0.006(9) -0.010(9)
C8 0.022(11) 0.062(12) 0.046(9) 0.000(9) -0.021(8) 0.006(9)
C9 0.024(11) 0.018(8) 0.053(11) -0.010(8) 0.013(9) 0.001(7)
C10 0.028(14) 0.021(9) 0.049(12) 0.001(9) -0.013(10) 0.013(9)
C11 0.049(16) 0.023(9) 0.047(11) -0.004(8) -0.004(11) -0.014(9)
C12 0.045(18) 0.053(15) 0.042(13) 0.003(12) -0.005(12) 0.000(13)
C13 0.058(19) 0.11(3) 0.049(14) 0.020(15) -0.038(14) 0.005(18)
C14 0.024(14) 0.041(13) 0.065(15) 0.004(11) 0.011(12) 0.004(11)
C15 0.059(19) 0.051(15) 0.024(8) -0.014(9) -0.007(9) 0.001(14)
C16 0.041(15) 0.032(11) 0.036(10) 0.013(9) 0.018(10) 0.005(10)
C17 0.025(15) 0.043(15) 0.11(2) 0.029(14) -0.001(14) 0.014(12)
C18 0.024(4) 0.031(4) 0.027(4) 0.002(3) 0.000(4) -0.001(3)
C19 0.024(4) 0.031(4) 0.027(4) 0.002(3) 0.000(4) -0.001(3)
C20 0.024(4) 0.031(4) 0.027(4) 0.002(3) 0.000(4) -0.001(3)
C21 0.024(4) 0.031(4) 0.027(4) 0.002(3) 0.000(4) -0.001(3)
C22 0.024(4) 0.031(4) 0.027(4) 0.002(3) 0.000(4) -0.001(3)
C23 0.038(14) 0.031(11) 0.024(8) -0.005(8) 0.003(8) 0.011(10)
C24 0.050(17) 0.031(11) 0.043(11) 0.005(9) 0.022(11) -0.003(11)
C25 0.025(13) 0.034(13) 0.041(11) -0.013(8) -0.008(9) -0.016(9)
C26 0.066(18) 0.057(13) 0.032(10) -0.010(9) 0.008(10) 0.011(12)
C27 0.037(9) 0.043(8) 0.015(5) 0.000(5) -0.012(5) -0.001(6)
Na2 0.032(6) 0.033(5) 0.023(4) 0.002(3) -0.002(3) 0.001(5)
O21 0.046(13) 0.049(11) 0.036(9) 0.002(8) -0.004(8) -0.016(9)
O22 0.035(11) 0.037(9) 0.042(8) -0.004(7) -0.004(7) 0.008(8)
O23 0.022(9) 0.047(9) 0.021(6) 0.002(6) 0.012(6) -0.006(7)
O24 0.054(12) 0.031(8) 0.034(7) 0.001(6) -0.009(7) -0.002(8)
O25 0.040(12) 0.021(8) 0.045(8) 0.003(7) 0.004(8) -0.005(8)
O26 0.031(10) 0.040(9) 0.020(6) 0.006(5) -0.002(6) 0.000(7)
O27 0.050(12) 0.045(10) 0.025(7) 0.004(6) 0.004(7) -0.001(9)
O28 0.021(9) 0.034(9) 0.044(8) -0.006(7) 0.011(7) -0.001(7)
C44 0.027(6) 0.044(6) 0.019(4) -0.009(4) -0.011(4) -0.009(4)
C45 0.027(6) 0.044(6) 0.019(4) -0.009(4) -0.011(4) -0.009(4)
C46 0.073(11) 0.074(11) 0.081(11) -0.001(6) 0.004(7) -0.006(7)
C47 0.036(8) 0.051(8) 0.040(6) 0.017(5) 0.003(5) 0.016(6)
C48 0.050(15) 0.032(10) 0.036(9) -0.012(8) 0.013(9) 0.002(10)
C49 0.041(14) 0.058(14) 0.102(19) 0.030(13) 0.026(13) 0.013(11)
C50 0.036(8) 0.051(8) 0.040(6) 0.017(5) 0.003(5) 0.016(6)
C51 0.036(8) 0.051(8) 0.040(6) 0.017(5) 0.003(5) 0.016(6)
C52 0.013(10) 0.050(13) 0.031(9) 0.002(8) -0.002(8) -0.006(9)
C53 0.05(2) 0.054(17) 0.030(10) 0.010(10) 0.015(11) -0.001(14)
C54 0.029(12) 0.022(9) 0.040(10) -0.016(7) 0.011(9) -0.004(8)
C55 0.029(14) 0.028(11) 0.039(10) 0.009(8) 0.008(9) 0.003(9)
C56 0.032(9) 0.039(8) 0.024(6) 0.004(5) 0.008(6) -0.004(7)
C57 0.035(12) 0.033(9) 0.014(7) -0.012(6) -0.005(7) 0.004(8)
C58 0.044(16) 0.016(9) 0.085(16) 0.003(9) -0.039(13) 0.013(10)
C59 0.032(9) 0.039(8) 0.024(6) 0.004(5) 0.008(6) -0.004(7)
Na3 0.034(3) 0.035(2) 0.044(3) -0.007(5) 0.015(5) 0.002(2)
Na1 0.029(7) 0.034(5) 0.048(5) 0.010(4) 0.005(4) 0.001(5)
O13 0.045(13) 0.035(9) 0.057(10) 0.014(8) -0.014(9) -0.012(9)
O14 0.029(10) 0.042(10) 0.032(7) 0.002(6) 0.010(6) 0.008(7)
O15 0.040(12) 0.039(10) 0.048(9) 0.007(8) 0.005(8) -0.021(8)
O16 0.032(10) 0.046(9) 0.024(6) -0.003(6) 0.015(6) 0.001(7)
O17 0.024(9) 0.026(8) 0.037(7) 0.012(6) -0.005(6) -0.005(7)
O18 0.030(11) 0.047(10) 0.037(7) 0.009(7) -0.005(7) -0.001(8)
O19 0.026(11) 0.052(11) 0.034(8) 0.004(7) -0.003(7) -0.007(9)
O20 0.037(11) 0.038(9) 0.034(7) -0.001(7) -0.017(7) 0.005(8)
C28 0.035(13) 0.030(9) 0.066(12) 0.016(9) -0.009(10) 0.000(8)
C29 0.016(8) 0.016(6) 0.019(6) 0.002(5) 0.007(6) -0.006(5)
C30 0.037(9) 0.043(8) 0.015(5) 0.000(5) -0.012(5) -0.001(6)
C31 0.071(19) 0.073(17) 0.074(15) 0.001(14) 0.009(14) -0.033(14)
C32 0.070(19) 0.059(14) 0.053(13) -0.002(11) 0.018(12) -0.008(13)
C33 0.13(3) 0.043(11) 0.035(10) 0.019(9) 0.022(12) 0.047(14)
C34 0.036(8) 0.051(8) 0.040(6) 0.017(5) 0.003(5) 0.016(6)
C35 0.018(12) 0.08(2) 0.053(13) -0.009(13) -0.009(10) -0.011(12)
C36 0.037(15) 0.050(14) 0.027(9) 0.017(9) -0.008(8) 0.013(11)
C37 0.029(13) 0.074(17) 0.023(9) -0.007(10) -0.015(9) -0.010(11)
C38 0.037(18) 0.033(13) 0.061(15) 0.013(11) -0.006(12) 0.001(12)
C39 0.056(16) 0.021(9) 0.039(10) -0.012(8) 0.027(10) -0.002(9)
C40 0.022(12) 0.042(12) 0.083(16) 0.018(11) 0.008(11) -0.001(9)
C41 0.024(14) 0.070(17) 0.031(9) 0.004(10) 0.017(9) -0.001(12)
C42 0.039(13) 0.043(11) 0.018(8) 0.004(7) 0.000(8) 0.002(9)
C43 0.031(11) 0.031(8) 0.017(7) -0.006(6) 0.004(7) 0.008(7)
O29 0.035(4) 0.029(3) 0.041(3) -0.003(3) -0.001(3) -0.001(3)
O30 0.035(4) 0.029(3) 0.041(3) -0.003(3) -0.001(3) -0.001(3)
O31 0.035(4) 0.029(3) 0.041(3) -0.003(3) -0.001(3) -0.001(3)
O32 0.035(4) 0.029(3) 0.041(3) -0.003(3) -0.001(3) -0.001(3)
O33 0.043(5) 0.036(4) 0.035(4) 0.000(3) -0.006(3) 0.001(3)
O34 0.043(5) 0.036(4) 0.035(4) 0.000(3) -0.006(3) 0.001(3)
O35 0.043(5) 0.036(4) 0.035(4) 0.000(3) -0.006(3) 0.001(3)
O36 0.043(5) 0.036(4) 0.035(4) 0.000(3) -0.006(3) 0.001(3)
C60 0.032(4) 0.034(4) 0.029(4) -0.001(3) 0.002(3) -0.001(3)
C61 0.032(4) 0.034(4) 0.029(4) -0.001(3) 0.002(3) -0.001(3)
C62 0.032(4) 0.034(4) 0.029(4) -0.001(3) 0.002(3) -0.001(3)
C63 0.032(4) 0.034(4) 0.029(4) -0.001(3) 0.002(3) -0.001(3)
C64 0.032(4) 0.034(4) 0.029(4) -0.001(3) 0.002(3) -0.001(3)
C65 0.032(4) 0.034(4) 0.029(4) -0.001(3) 0.002(3) -0.001(3)
C66 0.032(4) 0.034(4) 0.029(4) -0.001(3) 0.002(3) -0.001(3)
C67 0.027(6) 0.044(6) 0.019(4) -0.009(4) -0.011(4) -0.009(4)
C68 0.031(5) 0.044(4) 0.031(4) -0.004(4) -0.004(4) -0.006(3)
C69 0.031(5) 0.044(4) 0.031(4) -0.004(4) -0.004(4) -0.006(3)
C70 0.031(5) 0.044(4) 0.031(4) -0.004(4) -0.004(4) -0.006(3)
C71 0.031(5) 0.044(4) 0.031(4) -0.004(4) -0.004(4) -0.006(3)
C72 0.031(5) 0.044(4) 0.031(4) -0.004(4) -0.004(4) -0.006(3)
C73 0.031(5) 0.044(4) 0.031(4) -0.004(4) -0.004(4) -0.006(3)
C74 0.031(5) 0.044(4) 0.031(4) -0.004(4) -0.004(4) -0.006(3)
C75 0.027(6) 0.044(6) 0.019(4) -0.009(4) -0.011(4) -0.009(4)
O29' 0.035(4) 0.029(3) 0.041(3) -0.003(3) -0.001(3) -0.001(3)
O30' 0.035(4) 0.029(3) 0.041(3) -0.003(3) -0.001(3) -0.001(3)
O31' 0.035(4) 0.029(3) 0.041(3) -0.003(3) -0.001(3) -0.001(3)
O32' 0.035(4) 0.029(3) 0.041(3) -0.003(3) -0.001(3) -0.001(3)
O33' 0.043(5) 0.036(4) 0.035(4) 0.000(3) -0.006(3) 0.001(3)
O34' 0.043(5) 0.036(4) 0.035(4) 0.000(3) -0.006(3) 0.001(3)
O35' 0.043(5) 0.036(4) 0.035(4) 0.000(3) -0.006(3) 0.001(3)
O36' 0.043(5) 0.036(4) 0.035(4) 0.000(3) -0.006(3) 0.001(3)
C60' 0.032(4) 0.034(4) 0.029(4) -0.001(3) 0.002(3) -0.001(3)
C61' 0.032(4) 0.034(4) 0.029(4) -0.001(3) 0.002(3) -0.001(3)
C62' 0.032(4) 0.034(4) 0.029(4) -0.001(3) 0.002(3) -0.001(3)
C63' 0.032(4) 0.034(4) 0.029(4) -0.001(3) 0.002(3) -0.001(3)
C64' 0.032(4) 0.034(4) 0.029(4) -0.001(3) 0.002(3) -0.001(3)
C65' 0.032(4) 0.034(4) 0.029(4) -0.001(3) 0.002(3) -0.001(3)
C66' 0.032(4) 0.034(4) 0.029(4) -0.001(3) 0.002(3) -0.001(3)
C67' 0.027(6) 0.044(6) 0.019(4) -0.009(4) -0.011(4) -0.009(4)
C68' 0.031(5) 0.044(4) 0.031(4) -0.004(4) -0.004(4) -0.006(3)
C69' 0.031(5) 0.044(4) 0.031(4) -0.004(4) -0.004(4) -0.006(3)
C70' 0.031(5) 0.044(4) 0.031(4) -0.004(4) -0.004(4) -0.006(3)
C71' 0.031(5) 0.044(4) 0.031(4) -0.004(4) -0.004(4) -0.006(3)
C72' 0.031(5) 0.044(4) 0.031(4) -0.004(4) -0.004(4) -0.006(3)
C73' 0.031(5) 0.044(4) 0.031(4) -0.004(4) -0.004(4) -0.006(3)
C74' 0.031(5) 0.044(4) 0.031(4) -0.004(4) -0.004(4) -0.006(3)
C75' 0.027(6) 0.044(6) 0.019(4) -0.009(4) -0.011(4) -0.009(4)
O42 0.061(8) 0.061(7) 0.110(10) 0.010(19) 0.002(19) 0.013(6)
O41 0.052(7) 0.070(8) 0.104(14) 0.044(13) 0.022(12) 0.014(6)
C87 0.029(8) 0.060(9) 0.070(11) 0.031(16) 0.026(15) 0.005(7)
C86 0.016(9) 0.036(8) 0.047(10) 0.012(8) -0.017(8) -0.012(7)
C81 0.035(9) 0.042(9) 0.15(2) -0.03(3) -0.03(3) 0.006(7)
C84 0.051(9) 0.042(7) 0.046(10) 0.008(12) -0.014(14) -0.011(7)
O40 0.075(11) 0.050(8) 0.41(4) 0.00(3) -0.09(3) 0.015(8)
C80 0.18(5) 0.05(2) 0.20(5) 0.02(2) 0.06(4) -0.02(2)
C83 0.06(2) 0.09(3) 0.14(3) 0.02(2) -0.04(2) -0.05(2)
C85 0.12(3) 0.13(3) 0.048(14) -0.053(18) 0.057(18) -0.06(3)
C88 0.13(3) 0.15(3) 0.10(2) -0.06(2) -0.09(2) 0.07(3)
C82 0.12(3) 0.076(19) 0.054(14) 0.046(14) 0.001(14) 0.031(17)

loop_
_atom_type_symbol
_atom_type_description
_atom_type_scat_dispersion_real
_atom_type_scat_dispersion_imag
_atom_type_scat_source
C C 0.0033 0.0016 'International Tables Vol C Tables 4.2.6.8 and 6.1.1.4'
H H 0.0000 0.0000 'International Tables Vol C Tables 4.2.6.8 and 6.1.1.4'
N N 0.0061 0.0033 'International Tables Vol C Tables 4.2.6.8 and 6.1.1.4'
Na Na 0.0362 0.0249 'International Tables Vol C Tables 4.2.6.8 and 6.1.1.4'
Ni Ni 0.3393 1.1124 'International Tables Vol C Tables 4.2.6.8 and 6.1.1.4'
O O 0.0106 0.0060 'International Tables Vol C Tables 4.2.6.8 and 6.1.1.4'
Pt Pt -1.7033 8.3905 'International Tables Vol C Tables 4.2.6.8 and 6.1.1.4'
S S 0.1246 0.1234 'International Tables Vol C Tables 4.2.6.8 and 6.1.1.4'

loop_
_geom_angle_atom_site_label_1
_geom_angle_atom_site_label_2
_geom_angle_atom_site_label_3
_geom_angle
S1 Pt1 Ni1 89.65(19)
S1 Pt1 S4 89.1(3)
S2 Pt1 Ni1 88.14(19)
S2 Pt1 S1 89.7(3)
S2 Pt1 S4 177.3(3)
S3 Pt1 Ni1 89.92(18)
S3 Pt1 S1 178.4(3)
S3 Pt1 S2 91.8(3)
S3 Pt1 S4 89.3(3)
S4 Pt1 Ni1 89.39(19)
S6 Pt2 Ni2 89.7(4)
S7 Pt2 Ni2 92.0(3)
S7 Pt2 S6 91.1(5)
S7 Pt2 S8 178.8(5)
S8 Pt2 Ni2 88.9(4)
S8 Pt2 S6 88.0(5)
S9 Pt2 Ni2 90.5(4)
S9 Pt2 S6 176.9(5)
S9 Pt2 S7 91.9(5)
S9 Pt2 S8 89.0(4)
S6' Pt2 Ni2 90.3(3)
S6' Pt2 S7' 87.2(5)
S6' Pt2 S8' 100.8(7)
S6' Pt2 S9' 169.2(5)
S7' Pt2 Ni2 88.3(3)
S8' Pt2 Ni2 90.0(3)
S8' Pt2 S7' 171.8(7)
S8' Pt2 S9' 90.0(6)
S9' Pt2 Ni2 90.0(3)
S9' Pt2 S7' 82.0(5)
S11 Pt3 Ni3 89.08(18)
S11 Pt3 S14 90.7(2)
S12 Pt3 Ni3 89.30(19)
S12 Pt3 S11 90.0(2)
S12 Pt3 S13 89.5(3)
S12 Pt3 S14 178.1(3)
S13 Pt3 Ni3 90.2(2)
S13 Pt3 S11 179.1(2)
S13 Pt3 S14 89.8(3)
S14 Pt3 Ni3 88.9(2)
O1 Ni1 Pt1 88.4(5)
O1 Ni1 O2 87.9(7)
O1 Ni1 O4 88.5(7)
O2 Ni1 Pt1 90.9(5)
O2 Ni1 O4 175.4(7)
O3 Ni1 Pt1 89.0(5)
O3 Ni1 O1 177.0(7)
O3 Ni1 O2 93.6(7)
O3 Ni1 O4 90.0(7)
O4 Ni1 Pt1 86.2(5)
N1 Ni1 Pt1 178.0(5)
N1 Ni1 O1 92.1(8)
N1 Ni1 O2 91.1(7)
N1 Ni1 O3 90.5(8)
N1 Ni1 O4 91.8(7)
O5 Ni2 Pt2 85.6(7)
O5 Ni2 O6 104.8(8)
O5 Ni2 O7 152.3(11)
O5 Ni2 O8 87.2(11)
O5 Ni2 N2 92.5(9)
O6 Ni2 Pt2 86.6(8)
O7 Ni2 Pt2 86.9(7)
O7 Ni2 O6 101.3(10)
O7 Ni2 O8 65.8(9)
O8 Ni2 Pt2 87.3(7)
O8 Ni2 O6 166.1(13)
O5' Ni2 Pt2 87.7(7)
O5' Ni2 O6' 72.6(8)
O5' Ni2 O7' 161.0(13)
O5' Ni2 O8' 89.7(13)
O6' Ni2 Pt2 88.8(8)
O6' Ni2 O7' 88.4(12)
O6' Ni2 O8' 162.0(14)
O7' Ni2 Pt2 91.2(7)
O7' Ni2 O8' 109.2(8)
O8' Ni2 Pt2 87.4(7)
N2 Ni2 Pt2 175.1(6)
N2 Ni2 O6 98.2(10)
N2 Ni2 O7 92.8(8)
N2 Ni2 O8 88.1(8)
N2 Ni2 O5' 92.0(9)
N2 Ni2 O6' 95.8(9)
N2 Ni2 O7' 90.7(9)
N2 Ni2 O8' 87.8(9)
O9 Ni3 Pt3 86.6(5)
O10 Ni3 Pt3 90.3(5)
O10 Ni3 O9 86.7(7)
O10 Ni3 O11 91.7(6)
O10 Ni3 N3 87.4(8)
O11 Ni3 Pt3 87.0(5)
O11 Ni3 O9 173.3(7)
O12 Ni3 Pt3 89.1(6)
O12 Ni3 O9 94.3(7)
O12 Ni3 O10 178.8(7)
O12 Ni3 O11 87.2(7)
O12 Ni3 N3 93.2(9)
N3 Ni3 Pt3 177.3(7)
N3 Ni3 O9 94.8(8)
N3 Ni3 O11 91.6(8)
C1 S1 Pt1 101.6(10)
C3 S2 Pt1 109.3(8)
C5 S3 Pt1 107.2(9)
C7 S4 Pt1 105.9(8)
C10 S6 Pt2 99.0(9)
C12 S7 Pt2 104.6(9)
C16 S8 Pt2 107.0(10)
C14 S9 Pt2 102.5(9)
C10 S6' Pt2 102.3(9)
C12 S7' Pt2 101.8(9)
C16 S8' Pt2 108.7(9)
C14 S9' Pt2 101.3(9)
C19 S11 Pt3 102.0(9)
C21 S12 Pt3 103.6(8)
C23 S13 Pt3 106.1(8)
C25 S14 Pt3 102.3(8)
C1 O1 Ni1 121.2(18)
C3 O2 Ni1 125.2(16)
C5 O3 Ni1 126.4(15)
C7 O4 Ni1 131.6(18)
C10 O5 Ni2 129.5(18)
C12 O6 Ni2 132(2)
C14 O7 Ni2 119.3(17)
C16 O8 Ni2 132.9(19)
C10 O5' Ni2 123(2)
C12 O6' Ni2 126(2)
C14 O7' Ni2 114.5(19)
C16 O8' Ni2 124.9(17)
C19 O9 Ni3 127.6(18)
C21 O10 Ni3 122.9(16)
C23 O11 Ni3 131.4(16)
C25 O12 Ni3 123.0(17)
C9 N1 Ni1 178(2)
C18 N2 Ni2 163.7(19)
C27 N3 Ni3 176(2)
O1 C1 S1 133(2)
O1 C1 C2 113(3)
C2 C1 S1 113(2)
C1 C2 H2A 109.4
C1 C2 H2B 109.5
C1 C2 H2C 109.5
H2A C2 H2B 109.5
H2A C2 H2C 109.5
H2B C2 H2C 109.5
O2 C3 S2 120.4(19)
O2 C3 C4 124(3)
C4 C3 S2 116(2)
C3 C4 H4A 109.5
C3 C4 H4B 109.5
C3 C4 H4C 109.4
H4A C4 H4B 109.5
H4A C4 H4C 109.5
H4B C4 H4C 109.5
O3 C5 S3 121.9(18)
C6 C5 S3 123(2)
C6 C5 O3 115(2)
C5 C6 H6A 109.5
C5 C6 H6B 109.5
C5 C6 H6C 109.5
H6A C6 H6B 109.5
H6A C6 H6C 109.5
H6B C6 H6C 109.5
O4 C7 S4 119(2)
O4 C7 C8 128(3)
C8 C7 S4 112.0(18)
C7 C8 H8A 109.5
C7 C8 H8B 109.4
C7 C8 H8C 109.5
H8A C8 H8B 109.5
H8A C8 H8C 109.5
H8B C8 H8C 109.5
N1 C9 S5 175(2)
O5 C10 C11 126.2(18)
O5' C10 C11 120.5(18)
C11 C10 S6 107.9(14)
C11 C10 S6' 112.5(15)
C10 C11 H11A 109.5
C10 C11 H11B 109.5
C10 C11 H11C 109.5
H11A C11 H11B 109.5
H11A C11 H11C 109.5
H11B C11 H11C 109.5
O6 C12 C13 119(2)
O6' C12 C13 115(2)
C13 C12 S7 121.9(19)
C13 C12 S7' 117.2(18)
C12 C13 H13A 109.5
C12 C13 H13B 109.5
C12 C13 H13C 109.5
H13A C13 H13B 109.5
H13A C13 H13C 109.5
H13B C13 H13C 109.5
O7 C14 C15 115.3(19)
O7' C14 C15 113(2)
C15 C14 S9 116.8(16)
C15 C14 S9' 109.9(17)
C14 C15 H15A 109.5
C14 C15 H15B 109.5
C14 C15 H15C 109.5
H15A C15 H15B 109.5
H15A C15 H15C 109.5
H15B C15 H15C 109.5
O8 C16 C17 122(2)
O8' C16 C17 118(2)
C17 C16 S8 119.3(17)
C17 C16 S8' 120.0(16)
C16 C17 H17A 109.5
C16 C17 H17B 109.5
C16 C17 H17C 109.5
H17A C17 H17B 109.5
H17A C17 H17C 109.5
H17B C17 H17C 109.5
N2 C18 S10 164(2)
O9 C19 S11 128(2)
O9 C19 C20 122(2)
C20 C19 S11 110.8(17)
C19 C20 H20A 109.5
C19 C20 H20B 109.5
C19 C20 H20C 109.5
H20A C20 H20B 109.5
H20A C20 H20C 109.5
H20B C20 H20C 109.5
O10 C21 S12 129.3(18)
O10 C21 C22 111(2)
C22 C21 S12 119.9(15)
C21 C22 H22A 109.5
C21 C22 H22B 109.5
C21 C22 H22C 109.5
H22A C22 H22B 109.5
H22A C22 H22C 109.5
H22B C22 H22C 109.5
O11 C23 S13 118.3(19)
O11 C23 C24 123(2)
C24 C23 S13 118.3(17)
C23 C24 H24A 109.5
C23 C24 H24B 109.5
C23 C24 H24C 109.4
H24A C24 H24B 109.5
H24A C24 H24C 109.5
H24B C24 H24C 109.5
O12 C25 S14 131(2)
O12 C25 C26 114(2)
C26 C25 S14 115(2)
C25 C26 H26A 109.4
C25 C26 H26B 109.5
C25 C26 H26C 109.5
H26A C26 H26B 109.5
H26A C26 H26C 109.5
H26B C26 H26C 109.5
N3 C27 S15 176(2)
O21 Na2 O23 110.9(6)
O21 Na2 O24 67.9(6)
O21 Na2 O25 87.7(7)
O21 Na2 O26 151.0(7)
O21 Na2 O27 139.6(7)
O22 Na2 O21 71.4(7)
O22 Na2 O23 71.2(6)
O22 Na2 O24 109.0(6)
O22 Na2 O25 79.1(6)
O22 Na2 O26 86.0(6)
O22 Na2 O27 147.1(7)
O23 Na2 O26 77.1(5)
O23 Na2 O27 83.9(6)
O24 Na2 O23 72.6(6)
O24 Na2 O25 149.0(7)
O24 Na2 O26 139.0(7)
O24 Na2 O27 82.5(6)
O25 Na2 O23 136.6(7)
O25 Na2 O26 69.8(6)
O25 Na2 O27 107.2(6)
O26 Na2 O27 67.2(6)
O28 Na2 O21 82.1(7)
O28 Na2 O22 138.7(8)
O28 Na2 O23 149.7(8)
O28 Na2 O24 88.7(7)
O28 Na2 O25 68.4(6)
O28 Na2 O26 105.1(6)
O28 Na2 O27 69.9(7)
C44 O21 Na2 112.5(13)
C51 O21 Na2 105.2(14)
C51 O21 C44 115.4(18)
C45 O22 Na2 105.7(11)
C46 O22 Na2 109.9(16)
C46 O22 C45 118.9(18)
C47 O23 Na2 104.0(15)
C47 O23 C48 112.0(17)
C48 O23 Na2 112.3(14)
C49 O24 Na2 106.9(14)
C50 O24 Na2 117.8(16)
C50 O24 C49 113(2)
C52 O25 Na2 107.6(14)
C52 O25 C59 111.9(17)
C59 O25 Na2 115.1(14)
C53 O26 Na2 112.7(14)
C54 O26 Na2 105.1(13)
C54 O26 C53 119.3(18)
C55 O27 Na2 117.8(15)
C55 O27 C56 109.4(17)
C56 O27 Na2 108.0(13)
C57 O28 Na2 115.1(13)
C58 O28 Na2 113.3(14)
C58 O28 C57 115.5(17)
O21 C44 H44A 110.4
O21 C44 H44B 110.4
H44A C44 H44B 108.6
C45 C44 O21 106.5(17)
C45 C44 H44A 110.4
C45 C44 H44B 110.4
O22 C45 H45A 109.5
O22 C45 H45B 109.5
C44 C45 O22 110.8(15)
C44 C45 H45A 109.5
C44 C45 H45B 109.5
H45A C45 H45B 108.1
O22 C46 H46A 108.7
O22 C46 H46B 108.6
H46A C46 H46B 107.6
C47 C46 O22 114(3)
C47 C46 H46A 108.6
C47 C46 H46B 108.7
O23 C47 H47A 107.7
O23 C47 H47B 107.7
C46 C47 O23 118(2)
C46 C47 H47A 107.7
C46 C47 H47B 107.7
H47A C47 H47B 107.1
O23 C48 H48A 110.7
O23 C48 H48B 110.7
O23 C48 C49 105(2)
H48A C48 H48B 108.8
C49 C48 H48A 110.7
C49 C48 H48B 110.7
O24 C49 C48 114(3)
O24 C49 H49A 108.8
O24 C49 H49B 108.8
C48 C49 H49A 108.8
C48 C49 H49B 108.8
H49A C49 H49B 107.7
O24 C50 H50A 111.2
O24 C50 H50B 111.2
O24 C50 C51 103(2)
H50A C50 H50B 109.1
C51 C50 H50A 111.2
C51 C50 H50B 111.2
O21 C51 C50 114(2)
O21 C51 H51A 108.6
O21 C51 H51B 108.7
C50 C51 H51A 108.7
C50 C51 H51B 108.7
H51A C51 H51B 107.6
O25 C52 H52A 108.5
O25 C52 H52B 108.4
O25 C52 C53 115(2)
H52A C52 H52B 107.5
C53 C52 H52A 108.5
C53 C52 H52B 108.4
O26 C53 C52 104.9(17)
O26 C53 H53A 110.7
O26 C53 H53B 110.8
C52 C53 H53A 110.8
C52 C53 H53B 110.8
H53A C53 H53B 108.8
O26 C54 H54A 108.5
O26 C54 H54B 108.6
O26 C54 C55 115(2)
H54A C54 H54B 107.5
C55 C54 H54A 108.6
C55 C54 H54B 108.5
O27 C55 C54 100.3(18)
O27 C55 H55A 111.7
O27 C55 H55B 111.7
C54 C55 H55A 111.7
C54 C55 H55B 111.7
H55A C55 H55B 109.5
O27 C56 H56A 108.2
O27 C56 H56B 108.2
O27 C56 C57 116(2)
H56A C56 H56B 107.4
C57 C56 H56A 108.2
C57 C56 H56B 108.2
O28 C57 H57A 110.1
O28 C57 H57B 110.1
C56 C57 O28 108.1(17)
C56 C57 H57A 110.1
C56 C57 H57B 110.1
H57A C57 H57B 108.4
O28 C58 H58A 110.5
O28 C58 H58B 110.5
O28 C58 C59 106.3(18)
H58A C58 H58B 108.7
C59 C58 H58A 110.5
C59 C58 H58B 110.5
O25 C59 C58 103.4(17)
O25 C59 H59A 111.1
O25 C59 H59B 111.1
C58 C59 H59A 111.1
C58 C59 H59B 111.1
H59A C59 H59B 109.1
O29 Na3 O30 69.0(5)
O29 Na3 O31 105.3(6)
O29 Na3 O32 69.0(5)
O29 Na3 O33 87.7(6)
O29 Na3 O34 144.9(5)
O30 Na3 O31 66.4(5)
O32 Na3 O30 106.0(5)
O32 Na3 O31 70.0(5)
O32 Na3 O33 79.5(5)
O32 Na3 O34 81.7(5)
O33 Na3 O30 151.2(6)
O33 Na3 O31 139.1(6)
O33 Na3 O34 67.8(4)
O34 Na3 O30 140.5(6)
O34 Na3 O31 81.1(6)
O35 Na3 O29 145.7(6)
O35 Na3 O30 86.9(6)
O35 Na3 O31 85.5(6)
O35 Na3 O32 143.7(6)
O35 Na3 O33 105.6(6)
O35 Na3 O34 68.0(5)
O36 Na3 O29 85.4(7)
O36 Na3 O30 91.0(5)
O36 Na3 O31 148.2(5)
O36 Na3 O32 140.7(6)
O36 Na3 O33 69.8(5)
O36 Na3 O34 107.5(6)
O36 Na3 O35 70.6(5)
O29' Na3 O35' 133.5(11)
O31' Na3 O29' 106.2(17)
O31' Na3 O35' 92.6(14)
O31' Na3 C68' 97.7(11)
C68' Na3 O29' 117.5(10)
C68' Na3 O35' 100.9(13)
O13 Na1 O15 104.8(6)
O13 Na1 O19 140.1(8)
O14 Na1 O13 68.7(6)
O14 Na1 O15 66.9(6)
O14 Na1 O19 83.4(6)
O16 Na1 O13 67.7(7)
O16 Na1 O14 105.3(6)
O16 Na1 O15 69.7(6)
O16 Na1 O17 76.8(6)
O16 Na1 O19 150.2(8)
O16 Na1 O20 84.8(7)
O17 Na1 O13 85.8(6)
O17 Na1 O14 150.5(7)
O17 Na1 O15 137.1(7)
O17 Na1 O19 109.6(7)
O18 Na1 O13 82.4(7)
O18 Na1 O14 89.6(7)
O18 Na1 O15 149.7(8)
O18 Na1 O16 137.9(8)
O18 Na1 O17 72.0(7)
O18 Na1 O19 69.0(6)
O18 Na1 O20 108.6(7)
O19 Na1 O15 88.8(7)
O20 Na1 O13 146.5(8)
O20 Na1 O14 140.2(7)
O20 Na1 O15 81.8(6)
O20 Na1 O17 68.9(6)
O20 Na1 O19 71.5(7)
C28 O13 Na1 110.7(16)
C35 O13 Na1 114.0(16)
C35 O13 C28 118(2)
C29 O14 Na1 117.1(11)
C30 O14 Na1 112.7(15)
C30 O14 C29 112.4(16)
C31 O15 Na1 116.3(18)
C31 O15 C32 114(2)
C32 O15 Na1 109.9(16)
C33 O16 Na1 116.6(16)
C33 O16 C34 114(2)
C34 O16 Na1 108.8(14)
C36 O17 Na1 110.0(14)
C36 O17 C43 116.6(16)
C43 O17 Na1 109.8(11)
C37 O18 Na1 113.0(14)
C38 O18 Na1 118.4(15)
C38 O18 C37 106.9(18)
C39 O19 Na1 108.4(14)
C40 O19 Na1 109.3(16)
C40 O19 C39 119.2(18)
C41 O20 Na1 106.5(15)
C42 O20 Na1 118.6(15)
C42 O20 C41 114(2)
O13 C28 H28A 109.6
O13 C28 H28B 109.7
O13 C28 C29 110.1(19)
H28A C28 H28B 108.2
C29 C28 H28A 109.6
C29 C28 H28B 109.6
O14 C29 C28 107.9(14)
O14 C29 H29A 110.1
O14 C29 H29B 110.1
C28 C29 H29A 110.1
C28 C29 H29B 110.1
H29A C29 H29B 108.4
O14 C30 H30A 108.5
O14 C30 H30B 108.6
O14 C30 C31 115(2)
H30A C30 H30B 107.5
C31 C30 H30A 108.5
C31 C30 H30B 108.5
O15 C31 C30 109(2)
O15 C31 H31A 109.9
O15 C31 H31B 109.9
C30 C31 H31A 109.9
C30 C31 H31B 109.9
H31A C31 H31B 108.3
O15 C32 H32A 109.4
O15 C32 H32B 109.5
H32A C32 H32B 108.1
C33 C32 O15 111(3)
C33 C32 H32A 109.4
C33 C32 H32B 109.5
O16 C33 H33A 108.9
O16 C33 H33B 109.0
C32 C33 O16 113(2)
C32 C33 H33A 109.0
C32 C33 H33B 109.0
H33A C33 H33B 107.8
O16 C34 H34A 108.9
O16 C34 H34B 108.9
H34A C34 H34B 107.7
C35 C34 O16 113(2)
C35 C34 H34A 108.9
C35 C34 H34B 108.9
O13 C35 C34 116(3)
O13 C35 H35A 108.3
O13 C35 H35B 108.3
C34 C35 H35A 108.3
C34 C35 H35B 108.4
H35A C35 H35B 107.4
O17 C36 H36A 108.7
O17 C36 H36B 108.7
O17 C36 C37 114.0(19)
H36A C36 H36B 107.6
C37 C36 H36A 108.7
C37 C36 H36B 108.8
O18 C37 H37A 109.9
O18 C37 H37B 109.9
C36 C37 O18 109.1(18)
C36 C37 H37A 109.9
C36 C37 H37B 109.9
H37A C37 H37B 108.3
O18 C38 H38A 109.9
O18 C38 H38B 109.9
H38A C38 H38B 108.3
C39 C38 O18 109(2)
C39 C38 H38A 109.9
C39 C38 H38B 109.9
O19 C39 H39A 109.9
O19 C39 H39B 109.8
C38 C39 O19 109(2)
C38 C39 H39A 109.8
C38 C39 H39B 109.8
H39A C39 H39B 108.3
O19 C40 H40A 108.9
O19 C40 H40B 108.9
H40A C40 H40B 107.7
C41 C40 O19 113(2)
C41 C40 H40A 108.9
C41 C40 H40B 108.9
O20 C41 H41A 108.4
O20 C41 H41B 108.4
C40 C41 O20 116(2)
C40 C41 H41A 108.3
C40 C41 H41B 108.4
H41A C41 H41B 107.4
O20 C42 H42A 109.8
O20 C42 H42B 109.8
O20 C42 C43 109.5(19)
H42A C42 H42B 108.2
C43 C42 H42A 109.8
C43 C42 H42B 109.8
O17 C43 C42 107.9(17)
O17 C43 H43A 110.1
O17 C43 H43B 110.1
C42 C43 H43A 110.1
C42 C43 H43B 110.1
H43A C43 H43B 108.4
C60 O29 Na3 116.3(13)
C67 O29 Na3 111.2(13)
C67 O29 C60 117.1(15)
C61 O30 Na3 109.3(12)
C62 O30 Na3 115.5(11)
C62 O30 C61 107.4(13)
C63 O31 Na3 109.9(13)
C63 O31 C64 111.3(15)
C64 O31 Na3 115.4(11)
C65 O32 Na3 109.8(12)
C66 O32 Na3 114.7(10)
C66 O32 C65 115.5(13)
C68 O33 Na3 116.1(11)
C75 O33 Na3 116.5(10)
C75 O33 C68 112.8(12)
C69 O34 Na3 114.5(11)
C69 O34 C70 112.0(15)
C70 O34 Na3 112.7(12)
C71 O35 Na3 120.4(12)
C71 O35 C72 109.2(13)
C72 O35 Na3 110.8(11)
C73 O36 Na3 118.3(11)
C73 O36 C74 110.5(16)
C74 O36 Na3 112.2(12)
O29 C60 H60A 109.7
O29 C60 H60B 109.7
O29 C60 C61 110.0(15)
H60A C60 H60B 108.2
C61 C60 H60A 109.7
C61 C60 H60B 109.6
O30 C61 C60 108.9(15)
O30 C61 H61A 109.9
O30 C61 H61B 109.9
C60 C61 H61A 109.9
C60 C61 H61B 109.9
H61A C61 H61B 108.3
O30 C62 H62A 111.2
O30 C62 H62B 111.2
O30 C62 C63 103.0(11)
H62A C62 H62B 109.1
C63 C62 H62A 111.2
C63 C62 H62B 111.2
O31 C63 C62 111.8(16)
O31 C63 H63A 109.3
O31 C63 H63B 109.2
C62 C63 H63A 109.3
C62 C63 H63B 109.2
H63A C63 H63B 107.9
O31 C64 H64A 110.7
O31 C64 H64B 110.7
O31 C64 C65 105.3(14)
H64A C64 H64B 108.8
C65 C64 H64A 110.7
C65 C64 H64B 110.7
O32 C65 C64 119.4(15)
O32 C65 H65A 107.5
O32 C65 H65B 107.5
C64 C65 H65A 107.5
C64 C65 H65B 107.5
H65A C65 H65B 107.0
O32 C66 H66A 109.6
O32 C66 H66B 109.6
O32 C66 C67 110.1(11)
H66A C66 H66B 108.2
C67 C66 H66A 109.6
C67 C66 H66B 109.6
O29 C67 C66 105.6(15)
O29 C67 H67A 110.6
O29 C67 H67B 110.6
C66 C67 H67A 110.6
C66 C67 H67B 110.6
H67A C67 H67B 108.7
O33 C68 H68A 110.5
O33 C68 H68B 110.5
O33 C68 C69 106.2(13)
H68A C68 H68B 108.7
C69 C68 H68A 110.5
C69 C68 H68B 110.5
O34 C69 C68 111.9(13)
O34 C69 H69A 109.2
O34 C69 H69B 109.2
C68 C69 H69A 109.2
C68 C69 H69B 109.2
H69A C69 H69B 107.9
O34 C70 H70A 109.7
O34 C70 H70B 109.8
O34 C70 C71 109.6(14)
H70A C70 H70B 108.2
C71 C70 H70A 109.7
C71 C70 H70B 109.8
O35 C71 C70 107.0(14)
O35 C71 H71A 110.3
O35 C71 H71B 110.3
C70 C71 H71A 110.3
C70 C71 H71B 110.3
H71A C71 H71B 108.6
O35 C72 H72A 109.4
O35 C72 H72B 109.3
O35 C72 C73 111.4(15)
H72A C72 H72B 108.0
C73 C72 H72A 109.4
C73 C72 H72B 109.4
O36 C73 C72 105.1(14)
O36 C73 H73A 110.7
O36 C73 H73B 110.7
C72 C73 H73A 110.7
C72 C73 H73B 110.7
H73A C73 H73B 108.8
O36 C74 H74A 109.2
O36 C74 H74B 109.2
O36 C74 C75 112.1(15)
H74A C74 H74B 107.9
C75 C74 H74A 109.2
C75 C74 H74B 109.2
O33 C75 C74 105.7(13)
O33 C75 H75A 110.6
O33 C75 H75B 110.6
C74 C75 H75A 110.6
C74 C75 H75B 110.6
H75A C75 H75B 108.7
C60' O29' Na3 120(3)
C60' O29' C67' 116(4)
C67' O29' Na3 113(3)
C61' O30' C62' 113(3)
C63' O31' Na3 122(2)
C63' O31' C64' 105(3)
C64' O31' Na3 112(3)
C66' O32' C65' 100(3)
C68' O33' Na3 54(2)
C68' O33' C75' 143(3)
C75' O33' Na3 100.9(17)
C70' O34' C69' 120(3)
C71' O35' Na3 120(3)
C71' O35' C72' 118(5)
C72' O35' Na3 98(3)
C73' O36' Na3 98(3)
C73' O36' C74' 117(4)
C74' O36' Na3 59(2)
O29' C60' H60C 112.1
O29' C60' H60D 112.2
O29' C60' C61' 98(3)
H60C C60' H60D 109.8
C61' C60' H60C 112.2
C61' C60' H60D 112.2
Na3 C61' H61C 42.3
Na3 C61' H61D 151.1
O30' C61' Na3 82(2)
O30' C61' C60' 101(3)
O30' C61' H61C 111.5
O30' C61' H61D 111.5
C60' C61' Na3 89(3)
C60' C61' H61C 111.5
C60' C61' H61D 111.5
H61C C61' H61D 109.3
O30' C62' H62C 107.5
O30' C62' H62D 107.5
O30' C62' C63' 119(3)
H62C C62' H62D 107.0
C63' C62' H62C 107.5
C63' C62' H62D 107.5
O31' C63' C62' 83.9(14)
O31' C63' H63C 114.6
O31' C63' H63D 114.7
C62' C63' H63C 114.7
C62' C63' H63D 114.7
H63C C63' H63D 111.8
O31' C64' H64C 110.4
O31' C64' H64D 110.4
O31' C64' C65' 107(3)
H64C C64' H64D 108.6
C65' C64' H64C 110.4
C65' C64' H64D 110.4
Na3 C65' H65C 45.9
Na3 C65' H65D 155.6
O32' C65' Na3 85(2)
O32' C65' C64' 98(3)
O32' C65' H65C 112.1
O32' C65' H65D 112.2
C64' C65' Na3 81(2)
C64' C65' H65C 112.1
C64' C65' H65D 112.2
H65C C65' H65D 109.8
O32' C66' H66C 109.5
O32' C66' H66D 109.5
O32' C66' C67' 111(3)
H66C C66' H66D 108.1
C67' C66' H66C 109.6
C67' C66' H66D 109.5
O29' C67' C66' 84(4)
O29' C67' H67C 114.6
O29' C67' H67D 114.6
C66' C67' H67C 114.5
C66' C67' H67D 114.6
H67C C67' H67D 111.7
Na3 C68' H68C 127.3
Na3 C68' H68D 18.4
O33' C68' Na3 97(3)
O33' C68' H68C 113.2
O33' C68' H68D 113.2
O33' C68' C69' 92.3(13)
H68C C68' H68D 110.6
C69' C68' Na3 107(3)
C69' C68' H68C 113.2
C69' C68' H68D 113.2
O34' C69' C68' 95(3)
O34' C69' H69C 112.8
O34' C69' H69D 112.8
C68' C69' H69C 112.8
C68' C69' H69D 112.7
H69C C69' H69D 110.2
O34' C70' H70C 106.7
O34' C70' H70D 106.7
O34' C70' C71' 122(4)
H70C C70' H70D 106.6
C71' C70' H70C 106.7
C71' C70' H70D 106.8
Na3 C71' H71C 147.3
Na3 C71' H71D 101.0
O35' C71' Na3 43(3)
O35' C71' C70' 100(4)
O35' C71' H71C 111.7
O35' C71' H71D 111.7
C70' C71' Na3 65.5(18)
C70' C71' H71C 111.7
C70' C71' H71D 111.7
H71C C71' H71D 109.5
Na3 C72' H72C 160.6
Na3 C72' H72D 75.6
O35' C72' Na3 53(2)
O35' C72' H72C 108.8
O35' C72' H72D 108.9
O35' C72' C73' 114(4)
H72C C72' H72D 107.7
C73' C72' Na3 87(2)
C73' C72' H72C 108.8
C73' C72' H72D 108.9
O36' C73' C72' 103(3)
O36' C73' H73C 111.2
O36' C73' H73D 111.3
C72' C73' H73C 111.3
C72' C73' H73D 111.2
H73C C73' H73D 109.1
O36' C74' H74C 105.9
O36' C74' H74D 105.9
O36' C74' C75' 126(4)
H74C C74' H74D 106.2
C75' C74' H74C 105.9
C75' C74' H74D 105.9
O33' C75' C74' 84.7(7)
O33' C75' H75C 114.5
O33' C75' H75D 114.5
C74' C75' H75C 114.6
C74' C75' H75D 114.5
H75C C75' H75D 111.6
O42 C87 C86 115(3)
O42 C87 C88 132(4)
C88 C87 C86 112.7(16)
C87 C86 H86A 109.4
C87 C86 H86B 109.5
C87 C86 H86C 109.5
H86A C86 H86B 109.5
H86A C86 H86C 109.5
H86B C86 H86C 109.5
O40 C81 C80 108(6)
O40 C81 C82 131(6)
C80 C81 C82 121(2)
O41 C84 C83 135(3)
O41 C84 C85 105(3)
C83 C84 C85 120.1(18)
C81 C80 H80A 109.4
C81 C80 H80B 109.5
C81 C80 H80C 109.5
H80A C80 H80B 109.5
H80A C80 H80C 109.5
H80B C80 H80C 109.5
C84 C83 H83A 109.4
C84 C83 H83B 109.5
C84 C83 H83C 109.5
H83A C83 H83B 109.5
H83A C83 H83C 109.5
H83B C83 H83C 109.5
C84 C85 H85A 109.5
C84 C85 H85B 109.4
C84 C85 H85C 109.5
H85A C85 H85B 109.5
H85A C85 H85C 109.5
H85B C85 H85C 109.5
C87 C88 H88A 109.5
C87 C88 H88B 109.5
C87 C88 H88C 109.4
H88A C88 H88B 109.5
H88A C88 H88C 109.5
H88B C88 H88C 109.5
C81 C82 H82A 109.5
C81 C82 H82B 109.5
C81 C82 H82C 109.5
H82A C82 H82B 109.5
H82A C82 H82C 109.5
H82B C82 H82C 109.5

loop_
_geom_bond_atom_site_label_1
_geom_bond_atom_site_label_2
_geom_bond_distance
Pt1 Ni1 2.613(4)
Pt1 S1 2.345(8)
Pt1 S2 2.327(9)
Pt1 S3 2.318(8)
Pt1 S4 2.388(8)
Pt2 Ni2 2.6056(15)
Pt2 S6 2.418(11)
Pt2 S7 2.265(12)
Pt2 S8 2.342(15)
Pt2 S9 2.239(11)
Pt2 S6' 2.249(11)
Pt2 S7' 2.449(11)
Pt2 S8' 2.283(14)
Pt2 S9' 2.367(13)
Pt3 Ni3 2.616(4)
Pt3 S11 2.318(7)
Pt3 S12 2.303(6)
Pt3 S13 2.313(7)
Pt3 S14 2.322(6)
Ni1 O1 2.080(18)
Ni1 O2 2.089(17)
Ni1 O3 2.044(16)
Ni1 O4 2.095(14)
Ni1 N1 2.00(2)
Ni2 O5 2.005(17)
Ni2 O6 2.038(19)
Ni2 O7 2.032(17)
Ni2 O8 2.035(17)
Ni2 O5' 2.080(19)
Ni2 O6' 2.10(2)
Ni2 O7' 2.107(18)
Ni2 O8' 2.116(19)
Ni2 N2 2.023(11)
Ni3 O9 2.06(2)
Ni3 O10 1.999(17)
Ni3 O11 2.017(16)
Ni3 O12 1.998(16)
Ni3 N3 2.00(2)
S1 C1 1.65(3)
S2 C3 1.77(3)
S3 C5 1.68(3)
S4 C7 1.74(3)
S5 C9 1.65(3)
S6 C10 1.703(17)
S7 C12 1.824(18)
S8 C16 1.70(2)
S9 C14 1.785(19)
S6' C10 1.802(17)
S7' C12 1.689(18)
S8' C16 1.726(19)
S9' C14 1.667(17)
S10 C18 1.642(12)
S11 C19 1.74(3)
S12 C21 1.70(3)
S13 C23 1.77(2)
S14 C25 1.69(3)
S15 C27 1.65(3)
O1 C1 1.23(3)
O2 C3 1.28(3)
O3 C5 1.38(3)
O4 C7 1.23(3)
O5 C10 1.23(2)
O6 C12 1.24(2)
O7 C14 1.27(2)
O8 C16 1.25(2)
O5' C10 1.24(2)
O6' C12 1.26(2)
O7' C14 1.26(2)
O8' C16 1.27(2)
O9 C19 1.13(3)
O10 C21 1.27(3)
O11 C23 1.28(3)
O12 C25 1.20(3)
N1 C9 1.14(3)
N2 C18 1.179(16)
N3 C27 1.16(3)
C1 C2 1.57(4)
C2 H2A 0.9800
C2 H2B 0.9800
C2 H2C 0.9800
C3 C4 1.40(4)
C4 H4A 0.9800
C4 H4B 0.9800
C4 H4C 0.9800
C5 C6 1.38(4)
C6 H6A 0.9800
C6 H6B 0.9800
C6 H6C 0.9800
C7 C8 1.39(3)
C8 H8A 0.9800
C8 H8B 0.9800
C8 H8C 0.9800
C10 C11 1.58(3)
C11 H11A 0.9800
C11 H11B 0.9800
C11 H11C 0.9800
C12 C13 1.45(4)
C13 H13A 0.9800
C13 H13B 0.9800
C13 H13C 0.9800
C14 C15 1.51(3)
C15 H15A 0.9800
C15 H15B 0.9800
C15 H15C 0.9800
C16 C17 1.50(3)
C17 H17A 0.9800
C17 H17B 0.9800
C17 H17C 0.9800
C19 C20 1.61(3)
C20 H20A 0.9800
C20 H20B 0.9800
C20 H20C 0.9800
C21 C22 1.59(3)
C22 H22A 0.9800
C22 H22B 0.9800
C22 H22C 0.9800
C23 C24 1.41(3)
C24 H24A 0.9800
C24 H24B 0.9800
C24 H24C 0.9800
C25 C26 1.58(3)
C26 H26A 0.9800
C26 H26B 0.9800
C26 H26C 0.9800
Na2 O21 2.481(19)
Na2 O22 2.46(2)
Na2 O23 2.49(2)
Na2 O24 2.48(2)
Na2 O25 2.49(2)
Na2 O26 2.559(16)
Na2 O27 2.56(2)
Na2 O28 2.42(2)
O21 C44 1.47(3)
O21 C51 1.41(3)
O22 C45 1.64(2)
O22 C46 1.43(4)
O23 C47 1.46(3)
O23 C48 1.50(3)
O24 C49 1.47(4)
O24 C50 1.35(3)
O25 C52 1.35(3)
O25 C59 1.46(3)
O26 C53 1.40(3)
O26 C54 1.40(3)
O27 C55 1.43(3)
O27 C56 1.43(3)
O28 C57 1.56(2)
O28 C58 1.41(3)
C44 H44A 0.9900
C44 H44B 0.9900
C44 C45 1.41(3)
C45 H45A 0.9900
C45 H45B 0.9900
C46 H46A 0.9900
C46 H46B 0.9900
C46 C47 1.31(4)
C47 H47A 0.9900
C47 H47B 0.9900
C48 H48A 0.9900
C48 H48B 0.9900
C48 C49 1.57(4)
C49 H49A 0.9900
C49 H49B 0.9900
C50 H50A 0.9900
C50 H50B 0.9900
C50 C51 1.52(4)
C51 H51A 0.9900
C51 H51B 0.9900
C52 H52A 0.9900
C52 H52B 0.9900
C52 C53 1.60(3)
C53 H53A 0.9900
C53 H53B 0.9900
C54 H54A 0.9900
C54 H54B 0.9900
C54 C55 1.58(3)
C55 H55A 0.9900
C55 H55B 0.9900
C56 H56A 0.9900
C56 H56B 0.9900
C56 C57 1.43(3)
C57 H57A 0.9900
C57 H57B 0.9900
C58 H58A 0.9900
C58 H58B 0.9900
C58 C59 1.62(3)
C59 H59A 0.9900
C59 H59B 0.9900
Na3 O29 2.41(2)
Na3 O30 2.564(17)
Na3 O31 2.57(2)
Na3 O32 2.432(16)
Na3 O33 2.443(17)
Na3 O34 2.489(19)
Na3 O35 2.358(18)
Na3 O36 2.349(17)
Na3 O29' 2.45(6)
Na3 O31' 2.37(5)
Na3 O35' 2.46(5)
Na3 C68' 2.43(5)
Na1 O13 2.49(2)
Na1 O14 2.46(2)
Na1 O15 2.51(2)
Na1 O16 2.408(19)
Na1 O17 2.447(18)
Na1 O18 2.32(2)
Na1 O19 2.49(2)
Na1 O20 2.42(2)
O13 C28 1.45(3)
O13 C35 1.30(3)
O14 C29 1.42(2)
O14 C30 1.24(2)
O15 C31 1.31(4)
O15 C32 1.51(4)
O16 C33 1.45(3)
O16 C34 1.48(3)
O17 C36 1.41(3)
O17 C43 1.46(3)
O18 C37 1.50(3)
O18 C38 1.45(3)
O19 C39 1.51(3)
O19 C40 1.41(3)
O20 C41 1.44(3)
O20 C42 1.29(3)
C28 H28A 0.9900
C28 H28B 0.9900
C28 C29 1.55(3)
C29 H29A 0.9900
C29 H29B 0.9900
C30 H30A 0.9900
C30 H30B 0.9900
C30 C31 1.59(4)
C31 H31A 0.9900
C31 H31B 0.9900
C32 H32A 0.9900
C32 H32B 0.9900
C32 C33 1.45(5)
C33 H33A 0.9900
C33 H33B 0.9900
C34 H34A 0.9900
C34 H34B 0.9900
C34 C35 1.33(4)
C35 H35A 0.9900
C35 H35B 0.9900
C36 H36A 0.9900
C36 H36B 0.9900
C36 C37 1.46(4)
C37 H37A 0.9900
C37 H37B 0.9900
C38 H38A 0.9900
C38 H38B 0.9900
C38 C39 1.41(4)
C39 H39A 0.9900
C39 H39B 0.9900
C40 H40A 0.9900
C40 H40B 0.9900
C40 C41 1.40(4)
C41 H41A 0.9900
C41 H41B 0.9900
C42 H42A 0.9900
C42 H42B 0.9900
C42 C43 1.58(3)
C43 H43A 0.9900
C43 H43B 0.9900
O29 C60 1.4498(14)
O29 C67 1.4498(14)
O30 C61 1.4498(14)
O30 C62 1.4498(14)
O31 C63 1.4498(14)
O31 C64 1.4498(14)
O32 C65 1.4499(14)
O32 C66 1.4498(14)
O33 C68 1.4500(14)
O33 C75 1.4499(14)
O34 C69 1.4500(14)
O34 C70 1.4500(14)
O35 C71 1.4498(14)
O35 C72 1.4500(14)
O36 C73 1.442(13)
O36 C74 1.443(12)
C60 H60A 0.9900
C60 H60B 0.9900
C60 C61 1.5201(14)
C61 H61A 0.9900
C61 H61B 0.9900
C62 H62A 0.9900
C62 H62B 0.9900
C62 C63 1.5200(14)
C63 H63A 0.9900
C63 H63B 0.9900
C64 H64A 0.9900
C64 H64B 0.9900
C64 C65 1.5200(14)
C65 H65A 0.9900
C65 H65B 0.9900
C66 H66A 0.9900
C66 H66B 0.9900
C66 C67 1.5199(14)
C67 H67A 0.9900
C67 H67B 0.9900
C68 H68A 0.9900
C68 H68B 0.9900
C68 C69 1.5200(14)
C69 H69A 0.9900
C69 H69B 0.9900
C70 H70A 0.9900
C70 H70B 0.9900
C70 C71 1.5200(14)
C71 H71A 0.9900
C71 H71B 0.9900
C72 H72A 0.9900
C72 H72B 0.9900
C72 C73 1.5201(14)
C73 H73A 0.9900
C73 H73B 0.9900
C74 H74A 0.9900
C74 H74B 0.9900
C74 C75 1.5200(14)
C75 H75A 0.9900
C75 H75B 0.9900
O29' C60' 1.4499(15)
O29' C67' 1.4500(14)
O30' C61' 1.4499(14)
O30' C62' 1.4499(14)
O31' C63' 1.4499(15)
O31' C64' 1.4499(14)
O32' C65' 1.4500(14)
O32' C66' 1.4500(14)
O33' C68' 1.4500(15)
O33' C75' 1.4500(14)
O34' C69' 1.4501(14)
O34' C70' 1.4500(14)
O35' C71' 1.05(8)
O35' C72' 1.4500(10)
O36' C73' 1.4500(14)
O36' C74' 1.4500(14)
C60' H60C 0.9900
C60' H60D 0.9900
C60' C61' 1.5200(14)
C61' H61C 0.9900
C61' H61D 0.9900
C62' H62C 0.9900
C62' H62D 0.9900
C62' C63' 1.5200(14)
C63' H63C 0.9900
C63' H63D 0.9900
C64' H64C 0.9900
C64' H64D 0.9900
C64' C65' 1.5200(14)
C65' H65C 0.9900
C65' H65D 0.9900
C66' H66C 0.9900
C66' H66D 0.9900
C66' C67' 1.5200(15)
C67' H67C 0.9900
C67' H67D 0.9900
C68' H68C 0.9900
C68' H68D 0.9900
C68' C69' 1.5199(14)
C69' H69C 0.9900
C69' H69D 0.9900
C70' H70C 0.9900
C70' H70D 0.9900
C70' C71' 1.5200(14)
C71' H71C 0.9900
C71' H71D 0.9900
C72' H72C 0.9900
C72' H72D 0.9900
C72' C73' 1.5200(14)
C73' H73C 0.9900
C73' H73D 0.9900
C74' H74C 0.9900
C74' H74D 0.9900
C74' C75' 1.5200(15)
C75' H75C 0.9900
C75' H75D 0.9900
O42 C87 1.213(18)
O41 C84 1.198(19)
C87 C86 1.55(3)
C87 C88 1.42(4)
C86 H86A 0.9800
C86 H86B 0.9800
C86 H86C 0.9800
C81 O40 1.18(2)
C81 C80 1.42(7)
C81 C82 1.48(6)
C84 C83 1.47(4)
C84 C85 1.52(4)
C80 H80A 0.9800
C80 H80B 0.9800
C80 H80C 0.9800
C83 H83A 0.9800
C83 H83B 0.9800
C83 H83C 0.9800
C85 H85A 0.9800
C85 H85B 0.9800
C85 H85C 0.9800
C88 H88A 0.9800
C88 H88B 0.9800
C88 H88C 0.9800
C82 H82A 0.9800
C82 H82B 0.9800
C82 H82C 0.9800

loop_
_geom_torsion_atom_site_label_1
_geom_torsion_atom_site_label_2
_geom_torsion_atom_site_label_3
_geom_torsion_atom_site_label_4
_geom_torsion
Pt1 S1 C1 O1 10(3)
Pt1 S1 C1 C2 -172(2)
Pt1 S2 C3 O2 -2(3)
Pt1 S2 C3 C4 -179.9(19)
Pt1 S3 C5 O3 14(2)
Pt1 S3 C5 C6 -171(2)
Pt1 S4 C7 O4 4(3)
Pt1 S4 C7 C8 -179.9(18)
Pt2 S6 C10 C11 -167.1(14)
Pt2 S7 C12 C13 -172(2)
Pt2 S8 C16 C17 -170.9(18)
Pt2 S9 C14 C15 -164.6(17)
Pt2 S6' C10 C11 167.5(14)
Pt2 S7' C12 C13 171(2)
Pt2 S8' C16 C17 176.3(19)
Pt2 S9' C14 C15 -176.9(16)
Pt3 S11 C19 O9 -12(2)
Pt3 S11 C19 C20 163.4(12)
Pt3 S12 C21 O10 -8(2)
Pt3 S12 C21 C22 171.8(16)
Pt3 S13 C23 O11 -4.2(17)
Pt3 S13 C23 C24 175.7(15)
Pt3 S14 C25 O12 2(3)
Pt3 S14 C25 C26 -175.3(19)
Ni1 O1 C1 S1 10(4)
Ni1 O1 C1 C2 -167.9(19)
Ni1 O2 C3 S2 23(3)
Ni1 O2 C3 C4 -160(2)
Ni1 O3 C5 S3 5(3)
Ni1 O3 C5 C6 -169.5(17)
Ni1 O4 C7 S4 21(3)
Ni1 O4 C7 C8 -154(2)
Ni2 O5 C10 C11 163.1(19)
Ni2 O6 C12 C13 -167(2)
Ni2 O7 C14 C15 -163.2(18)
Ni2 O8 C16 C17 167(2)
Ni2 O5' C10 C11 -167.9(18)
Ni2 O6' C12 C13 168(2)
Ni2 O7' C14 C15 160.0(18)
Ni2 O8' C16 C17 -162(2)
Ni2 N2 C18 S10 165(3)
Ni3 O9 C19 S11 -11(3)
Ni3 O9 C19 C20 173.8(13)
Ni3 O10 C21 S12 -10(3)
Ni3 O10 C21 C22 169.8(13)
Ni3 O11 C23 S13 -20(2)
Ni3 O11 C23 C24 159.6(16)
Ni3 O12 C25 S14 -22(4)
Ni3 O12 C25 C26 154.9(18)
Na2 O21 C44 C45 48.7(19)
Na2 O21 C51 C50 55(2)
Na2 O22 C45 C44 48.7(19)
Na2 O22 C46 C47 33(3)
Na2 O23 C47 C46 46(3)
Na2 O23 C48 C49 41(2)
Na2 O24 C49 C48 50(3)
Na2 O24 C50 C51 39(2)
Na2 O25 C52 C53 52(2)
Na2 O25 C59 C58 40(2)
Na2 O26 C53 C52 38(2)
Na2 O26 C54 C55 59.4(19)
Na2 O27 C55 C54 37(2)
Na2 O27 C56 C57 46.7(19)
Na2 O28 C57 C56 34(2)
Na2 O28 C58 C59 56(2)
O21 C44 C45 O22 -65(2)
O22 C46 C47 O23 -58(4)
O23 C48 C49 O24 -63(3)
O24 C50 C51 O21 -65(3)
O25 C52 C53 O26 -64(3)
O26 C54 C55 O27 -67(2)
O27 C56 C57 O28 -55(2)
O28 C58 C59 O25 -62(2)
C44 O21 C51 C50 -70(3)
C45 O22 C46 C47 155(2)
C46 O22 C45 C44 -75(3)
C47 O23 C48 C49 157(2)
C48 O23 C47 C46 -75(3)
C49 O24 C50 C51 165(2)
C50 O24 C49 C48 -82(3)
C51 O21 C44 C45 169.4(19)
C52 O25 C59 C58 163.5(19)
C53 O26 C54 C55 -68(3)
C54 O26 C53 C52 162(2)
C55 O27 C56 C57 -83(2)
C56 O27 C55 C54 161.0(19)
C57 O28 C58 C59 -80(2)
C58 O28 C57 C56 169.4(18)
C59 O25 C52 C53 -75(3)
Na3 O29 C60 C61 39(2)
Na3 O29 C67 C66 55.9(18)
Na3 O30 C61 C60 47.5(18)
Na3 O30 C62 C63 46.9(16)
Na3 O31 C63 C62 50.7(18)
Na3 O31 C64 C65 30.8(19)
Na3 O32 C65 C64 46(2)
Na3 O32 C66 C67 31.0(19)
Na3 O33 C68 C69 -47.4(16)
Na3 O33 C75 C74 -31.3(19)
Na3 O34 C69 C68 -35(2)
Na3 O34 C70 C71 -44(2)
Na3 O35 C71 C70 -37(2)
Na3 O35 C72 C73 -48.6(17)
Na3 O36 C73 C72 -34(2)
Na3 O36 C74 C75 -50(2)
Na3 O29' C60' C61' 28(5)
Na3 O29' C67' C66' 16(4)
Na3 O31' C63' C62' 6(4)
Na3 O31' C64' C65' 35(5)
Na3 O33' C68' C69' -108(3)
Na3 O33' C75' C74' -15(3)
Na3 O35' C71' C70' -36(7)
Na3 O35' C72' C73' -67(4)
Na3 O36' C73' C72' -49(3)
Na3 O36' C74' C75' -138(6)
Na3 C68' C69' O34' 69(3)
Na3 C72' C73' O36' 43(3)
Na1 O13 C28 C29 49(2)
Na1 O13 C35 C34 31(3)
Na1 O14 C29 C28 35.4(18)
Na1 O14 C30 C31 47(2)
Na1 O15 C31 C30 27(3)
Na1 O15 C32 C33 43(3)
Na1 O16 C33 C32 32(3)
Na1 O16 C34 C35 45(2)
Na1 O17 C36 C37 39(3)
Na1 O17 C43 C42 46.3(14)
Na1 O18 C37 C36 41(2)
Na1 O18 C38 C39 40(3)
Na1 O19 C39 C38 47(2)
Na1 O19 C40 C41 34(3)
Na1 O20 C41 C40 48(2)
Na1 O20 C42 C43 38(2)
O13 C28 C29 O14 -56(2)
O14 C30 C31 O15 -51(3)
O15 C32 C33 O16 -51(3)
O16 C34 C35 O13 -52(3)
O17 C36 C37 O18 -54(3)
O18 C38 C39 O19 -57(3)
O19 C40 C41 O20 -58(3)
O20 C42 C43 O17 -56(2)
C28 O13 C35 C34 163(2)
C29 O14 C30 C31 -88(2)
C30 O14 C29 C28 168.3(18)
C31 O15 C32 C33 -89(3)
C32 O15 C31 C30 156(2)
C33 O16 C34 C35 -87(3)
C34 O16 C33 C32 160(3)
C35 O13 C28 C29 -85(3)
C36 O17 C43 C42 -80(2)
C37 O18 C38 C39 169(2)
C38 O18 C37 C36 -91(2)
C39 O19 C40 C41 159(2)
C40 O19 C39 C38 -79(3)
C41 O20 C42 C43 163.9(17)
C42 O20 C41 C40 -85(3)
C43 O17 C36 C37 164(2)
O29 C60 C61 O30 -58(2)
O30 C62 C63 O31 -65(2)
O31 C64 C65 O32 -52(3)
O32 C66 C67 O29 -57(2)
O33 C68 C69 O34 53(2)
O34 C70 C71 O35 52(2)
O35 C72 C73 O36 53(2)
O36 C74 C75 O33 53(2)
C60 O29 C67 C66 -81(2)
C61 O30 C62 C63 169.2(14)
C62 O30 C61 C60 -78(2)
C63 O31 C64 C65 157.0(16)
C64 O31 C63 C62 -78(2)
C65 O32 C66 C67 160.3(15)
C66 O32 C65 C64 -86(2)
C67 O29 C60 C61 173.8(17)
C68 O33 C75 C74 -169.2(15)
C69 O34 C70 C71 87(2)
C70 O34 C69 C68 -164.8(15)
C71 O35 C72 C73 86(2)
C72 O35 C71 C70 -167.1(16)
C73 O36 C74 C75 84(2)
C74 O36 C73 C72 -165.0(15)
C75 O33 C68 C69 90.7(18)
O29' C60' C61' Na3 -19(4)
O29' C60' C61' O30' -101(4)
O30' C62' C63' O31' 109(5)
O31' C64' C65' Na3 -25(4)
O31' C64' C65' O32' -108(5)
O32' C66' C67' O29' 109(5)
O33' C68' C69' O34' 167(3)
O34' C70' C71' Na3 91(3)
O34' C70' C71' O35' 117(6)
O35' C72' C73' O36' 91(4)
O36' C74' C75' O33' 146(5)
C60' O29' C67' C66' -129(5)
C61' O30' C62' C63' -158(4)
C62' O30' C61' Na3 34(3)
C62' O30' C61' C60' 121(4)
C63' O31' C64' C65' 170(4)
C64' O31' C63' C62' -123(5)
C65' O32' C66' C67' -170(4)
C66' O32' C65' Na3 32(3)
C66' O32' C65' C64' 113(4)
C67' O29' C60' C61' 169(5)
C68' O33' C75' C74' -58(6)
C69' O34' C70' C71' -38(5)
C70' O34' C69' C68' -85(4)
C71' O35' C72' Na3 131(7)
C71' O35' C72' C73' 64(7)
C72' O35' C71' Na3 -120(8)
C72' O35' C71' C70' -156(4)
C73' O36' C74' C75' -55(7)
C74' O36' C73' C72' -108(4)
C75' O33' C68' Na3 56(5)
C75' O33' C68' C69' -52(6)

loop_
_twin_individual_id
_twin_individual_mass_fraction_refined
1 0.496(13)
2 0.504(13)
